data_7714198
loop_
_publ_author_name
'Kaniewska-Laskowska, Kinga'
'Ordyszewska, Anna'
'Wojnowski, Tomasz'
'Halenka, Hanna'
'Czapla, Marcin'
'Chojnacki, Jaros\/law'
'Grubba, Rafa\/l'

_publ_section_title
;
 Phosphinoborenium cations stabilized by N-heterocyclic carbenes:
 synthesis, structure, and reactivity
;
_journal_name_full 'Dalton Transactions'
_journal_paper_doi 10.1039/D3DT03090C
_journal_year 2023
_chemical_formula_moiety '2(C16 Al F36 O4 -), 2(C28 H64 Au B2 Br2 N2 P2 +), 3(C7 H8)'
_chemical_formula_sum 'C109 H152 Al2 Au2 B4 Br4 F72 N4 O8 P4'
_chemical_formula_weight 3948.99
_space_group_crystal_system monoclinic
_space_group_IT_number 14
_space_group_name_Hall '-P 2ybc'
_space_group_name_H-M_alt 'P 1 21/c 1'
_atom_sites_solution_hydrogens geom
_atom_sites_solution_primary dual
_atom_sites_solution_secondary difmap
_audit_creation_date 2023-03-21
_audit_creation_method
;
Olex2 1.2
(compiled 2018.05.29 svn.r3508 for OlexSys, GUI svn.r5506)
;
_audit_update_record
;
2023-07-19 deposited with the CCDC.	2023-10-12 downloaded from the CCDC.
;
_cell_angle_alpha 90
_cell_angle_beta 91.128(4)
_cell_angle_gamma 90
_cell_formula_units_Z 4
_cell_length_a 24.8390(11)
_cell_length_b 23.5598(8)
_cell_length_c 26.1742(12)
_cell_measurement_reflns_used 36507
_cell_measurement_temperature 120
_cell_measurement_theta_max 26.87
_cell_measurement_theta_min 1.98
_cell_volume 15314.2(11)
_computing_cell_refinement 'X-Area Recipe 1.34.0.0 (STOE, 2019)'
_computing_data_collection 'X-Area WinXpose 2.0.22.0 (STOE, 2016)'
_computing_data_reduction 'X-Area Integrate 1.77.0.0 (STOE, 2019) X-Area X-Red32 1.65.0.0 (STOE, 2018)'
_computing_molecular_graphics 'Olex2 (Dolomanov et al., 2009)'
_computing_publication_material 'Olex2 (Dolomanov et al., 2009)'
_computing_structure_refinement 'ShelXL (Sheldrick, 2015)'
_diffrn_ambient_temperature 120.0
_diffrn_detector_area_resol_mean 6.67
_diffrn_measured_fraction_theta_full 0.999
_diffrn_measured_fraction_theta_max 0.999
_diffrn_measurement_device_type 'STOE IPDS 2T'
_diffrn_measurement_method 'rotation method, \w scans'
_diffrn_radiation_type MoK\a
_diffrn_radiation_wavelength 0.71073
_diffrn_reflns_av_R_equivalents 0.0399
_diffrn_reflns_av_unetI/netI 0.0254
_diffrn_reflns_Laue_measured_fraction_full 0.999
_diffrn_reflns_Laue_measured_fraction_max 0.999
_diffrn_reflns_limit_h_max 31
_diffrn_reflns_limit_h_min -31
_diffrn_reflns_limit_k_max 29
_diffrn_reflns_limit_k_min -29
_diffrn_reflns_limit_l_max 33
_diffrn_reflns_limit_l_min -33
_diffrn_reflns_number 158079
_diffrn_reflns_point_group_measured_fraction_full 0.999
_diffrn_reflns_point_group_measured_fraction_max 0.999
_diffrn_reflns_theta_full 25.242
_diffrn_reflns_theta_max 26.900
_diffrn_reflns_theta_min 2.060
_diffrn_source 'GeniX Mo, 0.05 x 0.05 mm2 microfocus'
_exptl_absorpt_coefficient_mu 3.148
_exptl_absorpt_correction_T_max 0.6824
_exptl_absorpt_correction_T_min 0.4540
_exptl_absorpt_correction_type integration
_exptl_absorpt_process_details
'STOE X-Red32, absorption correction by Gaussian integration, analogous to P. Coppens, "The Evaluation of Absorption and Extinction in Single-Crystal Structure Analysis", published in F. R. Ahmed (Editor), "Crystallographic Computing", Munksgaard, Copenhagen (1970), 255 - 270'
_exptl_crystal_colour colourless
_exptl_crystal_colour_primary colourless
_exptl_crystal_density_diffrn 1.713
_exptl_crystal_density_method 'not measured'
_exptl_crystal_description prism
_exptl_crystal_F_000 7800
_exptl_crystal_size_max 0.32
_exptl_crystal_size_mid 0.21
_exptl_crystal_size_min 0.15
_refine_diff_density_max 2.326
_refine_diff_density_min -1.167
_refine_diff_density_rms 0.154
_refine_ls_extinction_method none
_refine_ls_goodness_of_fit_ref 1.173
_refine_ls_hydrogen_treatment constr
_refine_ls_matrix_type full
_refine_ls_number_parameters 2066
_refine_ls_number_reflns 33063
_refine_ls_number_restraints 137
_refine_ls_restrained_S_all 1.176
_refine_ls_R_factor_all 0.0910
_refine_ls_R_factor_gt 0.0636
_refine_ls_shift/su_max 0.002
_refine_ls_shift/su_mean 0.000
_refine_ls_structure_factor_coef Fsqd
_refine_ls_weighting_details 'w=1/[\s^2^(Fo^2^)+(0.0001P)^2^+212.7075P] where P=(Fo^2^+2Fc^2^)/3'
_refine_ls_weighting_scheme calc
_refine_ls_wR_factor_gt 0.1232
_refine_ls_wR_factor_ref 0.1380
_reflns_Friedel_coverage 0.000
_reflns_number_gt 24985
_reflns_number_total 33063
_reflns_threshold_expression 'I > 2\s(I)'
_cod_data_source_file d3dt03090c2.cif
_cod_data_source_block 1d
_cod_database_code 7714198
_shelx_shelxl_version_number 2018/3
_shelx_space_group_comment
;
The symmetry employed for this shelxl refinement is uniquely defined
by the following loop, which should always be used as a source of
symmetry information in preference to the above space-group names.
They are only intended as comments.
;
_shelx_estimated_absorpt_t_max 0.650
_shelx_estimated_absorpt_t_min 0.432
_olex2_refinement_description
;
1. Fixed Uiso
 At 1.2 times of:
  All C(H) groups
 At 1.5 times of:
  All C(H,H,H) groups
2. Restrained distances
 C77-C78 = C77-C79 = C77-C80
 1.555 with sigma of 0.02
 C78-F49 = C78-F50 = C78-F51
 1.328 with sigma of 0.02
 C79-F46 = C79-F47 = C79-F48
 1.328 with sigma of 0.02
 C80-F52 = C80-F53 = C80-F54
 1.328 with sigma of 0.02
 C77-C78A = C77-C79A = C77-C80A
 1.555 with sigma of 0.02
 C78A-F50A = C78A-F51A
 1.328 with sigma of 0.02
 C79A-F46A = C79A-F47A = C79A-F48A
 1.328 with sigma of 0.02
 C80A-F52A = C80A-F53A = C80A-F54A
 1.328 with sigma of 0.02
 C77-F46A = C77-F47A = C77-F48A
 2.38 with sigma of 0.02
 C77-F49A = C77-F50A = C77-F51A
 2.38 with sigma of 0.02
 C77-F52A = C77-F53A = C77-F54A
 2.38 with sigma of 0.02
 C85-C86 = C85-C87 = C85-C88
 1.555 with sigma of 0.02
 C86-F64 = C86-F65 = C86-F66
 1.328 with sigma of 0.02
 C87-F67 = C87-F68 = C87-F69
 1.328 with sigma of 0.02
 C88-F70 = C88-F71 = C88-F72
 1.328 with sigma of 0.02
 C86A-F64A = C86A-F65A = C86A-F66A
 1.328 with sigma of 0.02
 C87A-F67A = C87A-F68A = C87A-F69A
 1.328 with sigma of 0.02
 C88A-F70A = C88A-F71A = C88A-F72A
 1.328 with sigma of 0.02
 C85-C86A = C85-C87A = C85-C88A
 1.555 with sigma of 0.02
 C85-F64A = C85-F65A = C85-F66A
 2.38 with sigma of 0.02
 C85-F67A = C85-F68A = C85-F69A
 2.38 with sigma of 0.02
 C85-F70A = C85-F71A = C85-F72A
 2.38 with sigma of 0.02
 F70-F71 \\sim F71-F72 \\sim F72-F70
 with sigma of 0.02
 C86-C87 \\sim C87-C88 \\sim C88-C86
 with sigma of 0.02
 C86A-C87A \\sim C87A-C88A \\sim C88A-C86A
 with sigma of 0.02
 F37-C74 \\sim F37A-C74A
 with sigma of 0.02
 F38-C74 \\sim F38A-C74A
 with sigma of 0.02
 F39-C74 \\sim F39A-C74A
 with sigma of 0.02
 F40-C75 \\sim F40A-C75A
 with sigma of 0.02
 F41-C75 \\sim F41A-C75A
 with sigma of 0.02
 F42-C75 \\sim F42A-C75A
 with sigma of 0.02
 F43-C76 \\sim F43A-C76A
 with sigma of 0.02
 F44-C76 \\sim F44A-C76A
 with sigma of 0.02
 F45-C76 \\sim F45A-C76A
 with sigma of 0.02
 O5-C73 \\sim O5-C73A
 with sigma of 0.04
 C73-C74 \\sim C73A-C74A
 with sigma of 0.02
 C73-C75 \\sim C73A-C75A
 with sigma of 0.02
 C73-C76 \\sim C73A-C76A
 with sigma of 0.02
 F37-F38 \\sim F37A-F38A \\sim F37-F39 \\sim F37A-F39A
 with sigma of 0.04
 F38-F39 \\sim F38A-F39A
 with sigma of 0.04
 F40-F41 \\sim F40A-F41A \\sim F40-F42 \\sim F40A-F42A
 with sigma of 0.04
 F41-F42 \\sim F41A-F42A
 with sigma of 0.04
 F45-F43 \\sim F45A-F43A
 with sigma of 0.04
 F45-F44 \\sim F45A-F44A
 with sigma of 0.04
 F43-F44 \\sim F43A-F44A
 with sigma of 0.04
 O5-C74 \\sim O5-C74A
 with sigma of 0.04
 O5-C75 \\sim O5-C75A
 with sigma of 0.04
 O5-C76 \\sim O5-C76A
 with sigma of 0.04
 C74-C75 \\sim C74A-C75A
 with sigma of 0.04
 C74-C76 \\sim C74A-C76A
 with sigma of 0.04
 C75-C76 \\sim C75A-C76A
 with sigma of 0.04
 C103-C104 \\sim C104-C105 \\sim C105-C106 \\sim C106-C107 \\sim C107-C108
\\sim C108-C103
 with sigma of 0.04
 O6-C77 \\sim O6A-C77A
 with sigma of 0.02
 Al2-O5 \\sim Al2-O5A
 with sigma of 0.02
3. Rigid bond restraints
 F48, C79
 with sigma for 1-2 distances of 0.01 and sigma for 1-3 distances of 0.01
 F49, C78
 with sigma for 1-2 distances of 0.01 and sigma for 1-3 distances of 0.01
4. Uiso/Uaniso restraints and constraints
F65 \\sim F64: within 3.5A with sigma of 0.03 and sigma for terminal atoms of
0.06
O6 \\sim O6A: within 2A with sigma of 0.04 and sigma for terminal atoms of 0.08
O5 \\sim O5A: within 2A with sigma of 0.04 and sigma for terminal atoms of 0.08
F71 \\sim F70: within 2A with sigma of 0.04 and sigma for terminal atoms of 0.08
F41 \\sim F45: within 2.95A with sigma of 0.03 and sigma for terminal atoms of
0.06
Uanis(C73) = Uanis(C73A)
5. Others
 Sof(F46A)=Sof(F47A)=Sof(F48A)=Sof(F49A)=Sof(F50A)=Sof(F51A)=Sof(F52A)=
 Sof(F53A)=Sof(F54A)=Sof(O6A)=Sof(C77A)=Sof(C78A)=Sof(C79A)=Sof(C80A)=1-FVAR(1)
 Sof(F46)=Sof(F47)=Sof(F48)=Sof(F49)=Sof(F50)=Sof(F51)=Sof(F52)=Sof(F53)=
 Sof(F54)=Sof(O6)=Sof(C77)=Sof(C78)=Sof(C79)=Sof(C80)=FVAR(1)
 Sof(F64A)=Sof(F65A)=Sof(F66A)=Sof(F67A)=Sof(F68A)=Sof(F69A)=Sof(F70A)=
 Sof(F71A)=Sof(F72A)=Sof(C86A)=Sof(C87A)=Sof(C88A)=1-FVAR(2)
 Sof(F64)=Sof(F65)=Sof(F66)=Sof(F67)=Sof(F68)=Sof(F69)=Sof(F70)=Sof(F71)=
 Sof(F72)=Sof(C86)=Sof(C87)=Sof(C88)=FVAR(2)
 Sof(F37A)=Sof(F38A)=Sof(F39A)=Sof(F40A)=Sof(F41A)=Sof(F42A)=Sof(F43A)=
 Sof(F44A)=Sof(F45A)=Sof(O5A)=Sof(C73A)=Sof(C74A)=Sof(C75A)=Sof(C76A)=1-FVAR(3)
 Sof(F37)=Sof(F38)=Sof(F39)=Sof(F40)=Sof(F41)=Sof(F42)=Sof(F43)=Sof(F44)=
 Sof(F45)=Sof(O5)=Sof(C73)=Sof(C74)=Sof(C75)=Sof(C76)=FVAR(3)
6.a Ternary CH refined with riding coordinates:
 C1(H1), C4(H4), C15(H15), C18(H18), C45(H45), C48(H48), C59(H59), C62(H62)
6.b Me refined with riding coordinates:
 C102(H10D,H10E,H10F)
6.c Aromatic/amide H refined with riding coordinates:
 C90(H90), C91(H91), C92(H92), C93(H93), C94(H94), C97(H97), C98(H98),
 C99(H99), C100(H100), C101(H101), C104(H104), C105(H105), C106(H106),
 C107(H107), C108(H108)
6.d Idealised Me refined as rotating group:
 C2(H2A,H2B,H2C), C3(H3A,H3B,H3C), C5(H5A,H5B,H5C), C6(H6A,H6B,H6C), C8(H8A,
 H8B,H8C), C9(H9A,H9B,H9C), C10(H10A,H10B,H10C), C12(H12A,H12B,H12C), C13(H13A,
 H13B,H13C), C14(H14A,H14B,H14C), C16(H16A,H16B,H16C), C17(H17A,H17B,H17C),
 C19(H19A,H19B,H19C), C20(H20A,H20B,H20C), C22(H22A,H22B,H22C), C23(H23A,H23B,
 H23C), C24(H24A,H24B,H24C), C26(H26A,H26B,H26C), C27(H27A,H27B,H27C), C28(H28A,
 H28B,H28C), C46(H46A,H46B,H46C), C47(H47A,H47B,H47C), C49(H49A,H49B,H49C),
 C50(H50A,H50B,H50C), C52(H52A,H52B,H52C), C53(H53A,H53B,H53C), C54(H54A,H54B,
 H54C), C56(H56A,H56B,H56C), C57(H57A,H57B,H57C), C58(H58A,H58B,H58C), C60(H60A,
 H60B,H60C), C61(H61A,H61B,H61C), C63(H63A,H63B,H63C), C64(H64A,H64B,H64C),
 C66(H66A,H66B,H66C), C67(H67A,H67B,H67C), C68(H68A,H68B,H68C), C70(H70A,H70B,
 H70C), C71(H71A,H71B,H71C), C72(H72A,H72B,H72C), C95(H95A,H95B,H95C),
 C109(H10G,H10H,H10I)
;
_olex2_submission_special_instructions 'No special instructions were received'

loop_
_space_group_symop_operation_xyz
'x, y, z'
'-x, y+1/2, -z+1/2'
'-x, -y, -z'
'x, -y-1/2, z-1/2'

loop_
_atom_site_label
_atom_site_type_symbol
_atom_site_fract_x
_atom_site_fract_y
_atom_site_fract_z
_atom_site_U_iso_or_equiv
_atom_site_adp_type
_atom_site_occupancy
_atom_site_site_symmetry_order
_atom_site_calc_flag
_atom_site_refinement_flags_posn
_atom_site_refinement_flags_adp
_atom_site_refinement_flags_occupancy
_atom_site_disorder_assembly
_atom_site_disorder_group
Au1 Au 0.69062(2) 0.76251(2) 0.51031(2) 0.01882(6) Uani 1 1 d . . . . .
Br1 Br 0.88749(3) 0.85730(4) 0.55148(3) 0.0405(2) Uani 1 1 d . . . . .
Br2 Br 0.51240(3) 0.63007(3) 0.53497(4) 0.03609(19) Uani 1 1 d . . . . .
P1 P 0.77510(7) 0.80605(8) 0.50232(7) 0.0212(4) Uani 1 1 d . . . . .
P2 P 0.60147(7) 0.72971(8) 0.51037(7) 0.0193(4) Uani 1 1 d . . . . .
N1 N 0.7993(2) 0.8196(3) 0.6142(2) 0.0271(14) Uani 1 1 d . . . . .
N2 N 0.6250(3) 0.6044(3) 0.5195(3) 0.0336(16) Uani 1 1 d . . . . .
C1 C 0.8325(3) 0.8317(4) 0.6621(3) 0.0323(18) Uani 1 1 d . . . . .
H1 H 0.809524 0.820242 0.691314 0.039 Uiso 1 1 calc R . . . .
C2 C 0.8431(4) 0.8945(4) 0.6692(4) 0.049(2) Uani 1 1 d . . . . .
H2A H 0.871922 0.906431 0.646416 0.074 Uiso 1 1 calc GR . . . .
H2B H 0.854119 0.901910 0.704704 0.074 Uiso 1 1 calc GR . . . .
H2C H 0.810272 0.915905 0.660886 0.074 Uiso 1 1 calc GR . . . .
C3 C 0.8830(3) 0.7953(4) 0.6666(3) 0.042(2) Uani 1 1 d . . . . .
H3A H 0.874799 0.756662 0.654875 0.062 Uiso 1 1 calc GR . . . .
H3B H 0.895412 0.794090 0.702386 0.062 Uiso 1 1 calc GR . . . .
H3C H 0.911247 0.811563 0.645540 0.062 Uiso 1 1 calc GR . . . .
C4 C 0.7450(3) 0.7960(4) 0.6273(3) 0.0309(17) Uani 1 1 d . . . . .
H4 H 0.724782 0.791447 0.594149 0.037 Uiso 1 1 calc R . . . .
C5 C 0.7130(4) 0.8370(5) 0.6586(3) 0.048(2) Uani 1 1 d . . . . .
H5A H 0.732385 0.844846 0.690829 0.072 Uiso 1 1 calc GR . . . .
H5B H 0.677788 0.820376 0.665940 0.072 Uiso 1 1 calc GR . . . .
H5C H 0.707898 0.872443 0.639564 0.072 Uiso 1 1 calc GR . . . .
C6 C 0.7500(4) 0.7369(5) 0.6502(3) 0.048(2) Uani 1 1 d . . . . .
H6A H 0.773270 0.713588 0.628803 0.072 Uiso 1 1 calc GR . . . .
H6B H 0.714295 0.719477 0.651767 0.072 Uiso 1 1 calc GR . . . .
H6C H 0.765804 0.739558 0.684714 0.072 Uiso 1 1 calc GR . . . .
C7 C 0.8195(3) 0.7556(3) 0.4656(3) 0.0300(17) Uani 1 1 d . . . . .
C8 C 0.8631(3) 0.7837(4) 0.4334(3) 0.038(2) Uani 1 1 d . . . . .
H8A H 0.846092 0.806303 0.406145 0.058 Uiso 1 1 calc GR . . . .
H8B H 0.885720 0.754255 0.418276 0.058 Uiso 1 1 calc GR . . . .
H8C H 0.885474 0.808358 0.455241 0.058 Uiso 1 1 calc GR . . . .
C9 C 0.8454(4) 0.7163(4) 0.5061(3) 0.041(2) Uani 1 1 d . . . . .
H9A H 0.869502 0.738423 0.528492 0.061 Uiso 1 1 calc GR . . . .
H9B H 0.866081 0.686546 0.489092 0.061 Uiso 1 1 calc GR . . . .
H9C H 0.817190 0.698775 0.526458 0.061 Uiso 1 1 calc GR . . . .
C10 C 0.7831(3) 0.7199(4) 0.4304(3) 0.0361(19) Uani 1 1 d . . . . .
H10A H 0.755092 0.701764 0.450560 0.054 Uiso 1 1 calc GR . . . .
H10B H 0.804687 0.690679 0.413744 0.054 Uiso 1 1 calc GR . . . .
H10C H 0.766301 0.744383 0.404363 0.054 Uiso 1 1 calc GR . . . .
C11 C 0.7594(3) 0.8744(3) 0.4669(3) 0.0275(16) Uani 1 1 d . . . . .
C12 C 0.8075(4) 0.9133(4) 0.4570(4) 0.042(2) Uani 1 1 d . . . . .
H12A H 0.821554 0.928225 0.489525 0.063 Uiso 1 1 calc GR . . . .
H12B H 0.795872 0.944856 0.435004 0.063 Uiso 1 1 calc GR . . . .
H12C H 0.835710 0.891677 0.440034 0.063 Uiso 1 1 calc GR . . . .
C13 C 0.7318(3) 0.8596(4) 0.4147(3) 0.0364(19) Uani 1 1 d . . . . .
H13A H 0.758237 0.842580 0.392014 0.055 Uiso 1 1 calc GR . . . .
H13B H 0.717288 0.894318 0.398992 0.055 Uiso 1 1 calc GR . . . .
H13C H 0.702380 0.832664 0.420124 0.055 Uiso 1 1 calc GR . . . .
C14 C 0.7202(4) 0.9058(4) 0.5013(4) 0.040(2) Uani 1 1 d . . . . .
H14A H 0.687601 0.882862 0.505302 0.059 Uiso 1 1 calc GR . . . .
H14B H 0.710589 0.942322 0.485778 0.059 Uiso 1 1 calc GR . . . .
H14C H 0.737248 0.912208 0.534895 0.059 Uiso 1 1 calc GR . . . .
C15 C 0.6132(3) 0.5421(3) 0.5262(3) 0.0335(18) Uani 1 1 d . . . . .
H15 H 0.648815 0.522679 0.523529 0.040 Uiso 1 1 calc R . . . .
C16 C 0.5793(4) 0.5189(4) 0.4827(4) 0.045(2) Uani 1 1 d . . . . .
H16A H 0.543928 0.537348 0.482358 0.067 Uiso 1 1 calc GR . . . .
H16B H 0.574724 0.477865 0.487153 0.067 Uiso 1 1 calc GR . . . .
H16C H 0.597119 0.526270 0.450309 0.067 Uiso 1 1 calc GR . . . .
C17 C 0.5927(5) 0.5266(4) 0.5791(4) 0.061(3) Uani 1 1 d . . . . .
H17A H 0.616911 0.542434 0.605433 0.091 Uiso 1 1 calc GR . . . .
H17B H 0.591510 0.485159 0.582605 0.091 Uiso 1 1 calc GR . . . .
H17C H 0.556409 0.542105 0.583256 0.091 Uiso 1 1 calc GR . . . .
C18 C 0.6831(4) 0.6160(4) 0.5121(6) 0.068(4) Uani 1 1 d . . . . .
H18 H 0.686636 0.657762 0.506214 0.082 Uiso 1 1 calc R . . . .
C19 C 0.7026(5) 0.5862(5) 0.4630(6) 0.089(5) Uani 1 1 d . . . . .
H19A H 0.702361 0.545015 0.468071 0.133 Uiso 1 1 calc GR . . . .
H19B H 0.739218 0.598781 0.455596 0.133 Uiso 1 1 calc GR . . . .
H19C H 0.678454 0.596048 0.434252 0.133 Uiso 1 1 calc GR . . . .
C20 C 0.7165(5) 0.6023(5) 0.5574(7) 0.114(7) Uani 1 1 d . . . . .
H20A H 0.708838 0.629315 0.584802 0.172 Uiso 1 1 calc GR . . . .
H20B H 0.754677 0.604863 0.548748 0.172 Uiso 1 1 calc GR . . . .
H20C H 0.708400 0.563736 0.568862 0.172 Uiso 1 1 calc GR . . . .
C21 C 0.5742(3) 0.7461(3) 0.4447(3) 0.0301(17) Uani 1 1 d . . . . .
C22 C 0.6119(3) 0.7177(4) 0.4071(3) 0.0344(18) Uani 1 1 d . . . . .
H22A H 0.648022 0.734071 0.410921 0.052 Uiso 1 1 calc GR . . . .
H22B H 0.598377 0.723839 0.372116 0.052 Uiso 1 1 calc GR . . . .
H22C H 0.613540 0.676847 0.414139 0.052 Uiso 1 1 calc GR . . . .
C23 C 0.5746(3) 0.8102(4) 0.4368(3) 0.038(2) Uani 1 1 d . . . . .
H23A H 0.545545 0.827468 0.456295 0.057 Uiso 1 1 calc GR . . . .
H23B H 0.569279 0.818772 0.400436 0.057 Uiso 1 1 calc GR . . . .
H23C H 0.609295 0.825664 0.448706 0.057 Uiso 1 1 calc GR . . . .
C24 C 0.5168(3) 0.7235(4) 0.4331(3) 0.039(2) Uani 1 1 d . . . . .
H24A H 0.516400 0.682095 0.437008 0.059 Uiso 1 1 calc GR . . . .
H24B H 0.505995 0.733486 0.398071 0.059 Uiso 1 1 calc GR . . . .
H24C H 0.491524 0.740468 0.457049 0.059 Uiso 1 1 calc GR . . . .
C25 C 0.5673(3) 0.7705(3) 0.5627(3) 0.0311(17) Uani 1 1 d . . . . .
C26 C 0.5912(3) 0.8310(3) 0.5656(3) 0.0341(18) Uani 1 1 d . . . . .
H26A H 0.630157 0.828673 0.571633 0.051 Uiso 1 1 calc GR . . . .
H26B H 0.574662 0.851897 0.593594 0.051 Uiso 1 1 calc GR . . . .
H26C H 0.583815 0.850825 0.533251 0.051 Uiso 1 1 calc GR . . . .
C27 C 0.5057(3) 0.7763(4) 0.5572(4) 0.043(2) Uani 1 1 d . . . . .
H27A H 0.496764 0.800209 0.527586 0.065 Uiso 1 1 calc GR . . . .
H27B H 0.491471 0.793851 0.588153 0.065 Uiso 1 1 calc GR . . . .
H27C H 0.489546 0.738699 0.552472 0.065 Uiso 1 1 calc GR . . . .
C28 C 0.5830(4) 0.7389(4) 0.6120(3) 0.039(2) Uani 1 1 d . . . . .
H28A H 0.564278 0.702285 0.612839 0.059 Uiso 1 1 calc GR . . . .
H28B H 0.572754 0.761655 0.641594 0.059 Uiso 1 1 calc GR . . . .
H28C H 0.621983 0.732506 0.613048 0.059 Uiso 1 1 calc GR . . . .
B1 B 0.8156(3) 0.8261(4) 0.5650(4) 0.0282(18) Uani 1 1 d . . . . .
B2 B 0.5881(3) 0.6476(4) 0.5214(3) 0.0250(17) Uani 1 1 d . . . . .
Au2 Au 0.19116(2) 0.73658(2) 0.51078(2) 0.02086(6) Uani 1 1 d . . . . .
Br3 Br 0.38583(3) 0.64198(4) 0.46605(3) 0.03437(18) Uani 1 1 d . . . . .
Br4 Br 0.01254(3) 0.86751(4) 0.48231(4) 0.0390(2) Uani 1 1 d . . . . .
P3 P 0.27745(7) 0.69529(8) 0.51728(7) 0.0218(4) Uani 1 1 d . . . . .
P4 P 0.10115(7) 0.76720(8) 0.51061(7) 0.0239(4) Uani 1 1 d . . . . .
N3 N 0.2989(2) 0.6904(3) 0.4043(2) 0.0246(13) Uani 1 1 d . . . . .
N4 N 0.1235(3) 0.8929(3) 0.5103(3) 0.0319(15) Uani 1 1 d . . . . .
C45 C 0.3311(3) 0.6806(4) 0.3567(3) 0.0325(18) Uani 1 1 d . . . . .
H45 H 0.308118 0.695541 0.327868 0.039 Uiso 1 1 calc R . . . .
C46 C 0.3386(4) 0.6173(4) 0.3454(3) 0.042(2) Uani 1 1 d . . . . .
H46A H 0.364865 0.601245 0.369772 0.063 Uiso 1 1 calc GR . . . .
H46B H 0.351677 0.612641 0.310564 0.063 Uiso 1 1 calc GR . . . .
H46C H 0.304070 0.597676 0.348617 0.063 Uiso 1 1 calc GR . . . .
C47 C 0.3823(3) 0.7155(5) 0.3559(3) 0.045(2) Uani 1 1 d . . . . .
H47A H 0.374505 0.754511 0.366342 0.067 Uiso 1 1 calc GR . . . .
H47B H 0.396576 0.715599 0.321225 0.067 Uiso 1 1 calc GR . . . .
H47C H 0.409028 0.698873 0.379527 0.067 Uiso 1 1 calc GR . . . .
C48 C 0.2459(3) 0.7177(4) 0.3928(3) 0.0311(18) Uani 1 1 d . . . . .
H48 H 0.227234 0.721825 0.426075 0.037 Uiso 1 1 calc R . . . .
C49 C 0.2529(4) 0.7779(4) 0.3712(3) 0.042(2) Uani 1 1 d . . . . .
H49A H 0.276305 0.799946 0.394383 0.063 Uiso 1 1 calc GR . . . .
H49B H 0.217695 0.796372 0.368079 0.063 Uiso 1 1 calc GR . . . .
H49C H 0.269309 0.775656 0.337541 0.063 Uiso 1 1 calc GR . . . .
C50 C 0.2104(3) 0.6802(4) 0.3591(3) 0.037(2) Uani 1 1 d . . . . .
H50A H 0.226643 0.676084 0.325493 0.055 Uiso 1 1 calc GR . . . .
H50B H 0.174684 0.697595 0.355068 0.055 Uiso 1 1 calc GR . . . .
H50C H 0.206826 0.642769 0.374978 0.055 Uiso 1 1 calc GR . . . .
C51 C 0.3234(3) 0.7448(3) 0.5537(3) 0.0263(16) Uani 1 1 d . . . . .
C52 C 0.3464(3) 0.7855(4) 0.5136(3) 0.0339(18) Uani 1 1 d . . . . .
H52A H 0.368076 0.763948 0.489439 0.051 Uiso 1 1 calc GR . . . .
H52B H 0.369138 0.814030 0.530752 0.051 Uiso 1 1 calc GR . . . .
H52C H 0.316810 0.804430 0.495154 0.051 Uiso 1 1 calc GR . . . .
C53 C 0.3685(3) 0.7175(4) 0.5853(3) 0.0357(19) Uani 1 1 d . . . . .
H53A H 0.353072 0.694007 0.612225 0.054 Uiso 1 1 calc GR . . . .
H53B H 0.391065 0.747226 0.600931 0.054 Uiso 1 1 calc GR . . . .
H53C H 0.390563 0.693774 0.563197 0.054 Uiso 1 1 calc GR . . . .
C54 C 0.2890(3) 0.7808(3) 0.5903(3) 0.0287(16) Uani 1 1 d . . . . .
H54A H 0.261618 0.801705 0.570459 0.043 Uiso 1 1 calc GR . . . .
H54B H 0.312278 0.807746 0.608800 0.043 Uiso 1 1 calc GR . . . .
H54C H 0.271356 0.755809 0.614757 0.043 Uiso 1 1 calc GR . . . .
C55 C 0.2640(3) 0.6261(3) 0.5514(3) 0.0298(17) Uani 1 1 d . . . . .
C56 C 0.2241(4) 0.5935(4) 0.5166(4) 0.040(2) Uani 1 1 d . . . . .
H56A H 0.190884 0.615685 0.512297 0.059 Uiso 1 1 calc GR . . . .
H56B H 0.215719 0.556786 0.532056 0.059 Uiso 1 1 calc GR . . . .
H56C H 0.240139 0.587416 0.483103 0.059 Uiso 1 1 calc GR . . . .
C57 C 0.3128(3) 0.5874(4) 0.5613(4) 0.042(2) Uani 1 1 d . . . . .
H57A H 0.325547 0.572568 0.528751 0.063 Uiso 1 1 calc GR . . . .
H57B H 0.302285 0.555762 0.583292 0.063 Uiso 1 1 calc GR . . . .
H57C H 0.341606 0.609192 0.578238 0.063 Uiso 1 1 calc GR . . . .
C58 C 0.2374(3) 0.6397(4) 0.6027(3) 0.0341(18) Uani 1 1 d . . . . .
H58A H 0.264025 0.656751 0.626127 0.051 Uiso 1 1 calc GR . . . .
H58B H 0.223555 0.604579 0.617717 0.051 Uiso 1 1 calc GR . . . .
H58C H 0.207571 0.666296 0.596870 0.051 Uiso 1 1 calc GR . . . .
C59 C 0.1136(4) 0.9552(3) 0.5004(4) 0.040(2) Uani 1 1 d . . . . .
H59 H 0.148947 0.974414 0.507161 0.048 Uiso 1 1 calc R . . . .
C60 C 0.0744(4) 0.9816(4) 0.5375(4) 0.055(3) Uani 1 1 d . . . . .
H60A H 0.085769 0.972633 0.572619 0.083 Uiso 1 1 calc GR . . . .
H60B H 0.038219 0.966378 0.530851 0.083 Uiso 1 1 calc GR . . . .
H60C H 0.073933 1.022899 0.532837 0.083 Uiso 1 1 calc GR . . . .
C61 C 0.0995(5) 0.9671(4) 0.4445(4) 0.059(3) Uani 1 1 d . . . . .
H61A H 0.126721 0.949932 0.422755 0.089 Uiso 1 1 calc GR . . . .
H61B H 0.098511 1.008163 0.438797 0.089 Uiso 1 1 calc GR . . . .
H61C H 0.064121 0.950764 0.436077 0.089 Uiso 1 1 calc GR . . . .
C62 C 0.1798(3) 0.8827(4) 0.5296(4) 0.042(2) Uani 1 1 d . . . . .
H62 H 0.182178 0.841074 0.536588 0.051 Uiso 1 1 calc R . . . .
C63 C 0.1911(5) 0.9115(4) 0.5808(4) 0.057(3) Uani 1 1 d . . . . .
H63A H 0.189725 0.952830 0.576451 0.085 Uiso 1 1 calc GR . . . .
H63B H 0.226945 0.900508 0.593671 0.085 Uiso 1 1 calc GR . . . .
H63C H 0.163951 0.899823 0.605360 0.085 Uiso 1 1 calc GR . . . .
C64 C 0.2201(4) 0.8942(4) 0.4895(4) 0.055(3) Uani 1 1 d . . . . .
H64A H 0.212528 0.870040 0.459745 0.082 Uiso 1 1 calc GR . . . .
H64B H 0.256353 0.885939 0.503043 0.082 Uiso 1 1 calc GR . . . .
H64C H 0.218033 0.934180 0.479287 0.082 Uiso 1 1 calc GR . . . .
C65 C 0.0742(3) 0.7479(4) 0.5751(3) 0.0335(18) Uani 1 1 d . . . . .
C66 C 0.1120(4) 0.7760(4) 0.6146(3) 0.045(2) Uani 1 1 d . . . . .
H66A H 0.148482 0.760860 0.611017 0.067 Uiso 1 1 calc GR . . . .
H66B H 0.099279 0.767948 0.649062 0.067 Uiso 1 1 calc GR . . . .
H66C H 0.112397 0.817119 0.609001 0.067 Uiso 1 1 calc GR . . . .
C67 C 0.0750(4) 0.6826(4) 0.5820(4) 0.046(2) Uani 1 1 d . . . . .
H67A H 0.046371 0.665515 0.560801 0.070 Uiso 1 1 calc GR . . . .
H67B H 0.069279 0.673223 0.617955 0.070 Uiso 1 1 calc GR . . . .
H67C H 0.109981 0.667656 0.571580 0.070 Uiso 1 1 calc GR . . . .
C68 C 0.0171(4) 0.7700(4) 0.5843(4) 0.045(2) Uani 1 1 d . . . . .
H68A H 0.017328 0.811596 0.584061 0.068 Uiso 1 1 calc GR . . . .
H68B H 0.004874 0.756446 0.617510 0.068 Uiso 1 1 calc GR . . . .
H68C H -0.007284 0.756069 0.557240 0.068 Uiso 1 1 calc GR . . . .
C69 C 0.0674(3) 0.7282(4) 0.4555(3) 0.0348(19) Uani 1 1 d . . . . .
C70 C 0.0914(3) 0.6686(4) 0.4517(4) 0.043(2) Uani 1 1 d . . . . .
H70A H 0.130218 0.671432 0.446052 0.065 Uiso 1 1 calc GR . . . .
H70B H 0.074209 0.648231 0.423138 0.065 Uiso 1 1 calc GR . . . .
H70C H 0.085256 0.647964 0.483581 0.065 Uiso 1 1 calc GR . . . .
C71 C 0.0055(3) 0.7210(4) 0.4575(4) 0.053(3) Uani 1 1 d . . . . .
H71A H -0.003550 0.696099 0.486093 0.080 Uiso 1 1 calc GR . . . .
H71B H -0.007883 0.704175 0.425443 0.080 Uiso 1 1 calc GR . . . .
H71C H -0.011379 0.758193 0.462299 0.080 Uiso 1 1 calc GR . . . .
C72 C 0.0820(4) 0.7618(4) 0.4079(3) 0.044(2) Uani 1 1 d . . . . .
H72A H 0.064773 0.799142 0.408887 0.066 Uiso 1 1 calc GR . . . .
H72B H 0.069541 0.741238 0.377333 0.066 Uiso 1 1 calc GR . . . .
H72C H 0.121200 0.766511 0.406906 0.066 Uiso 1 1 calc GR . . . .
B3 B 0.3154(3) 0.6781(4) 0.4526(3) 0.0251(17) Uani 1 1 d . . . . .
B4 B 0.0862(4) 0.8503(4) 0.5030(3) 0.0276(18) Uani 1 1 d . . . . .
Al1 Al 0.91435(9) 0.52334(10) 0.71716(9) 0.0255(5) Uani 1 1 d . . . . .
F1 F 0.8802(4) 0.4747(3) 0.5427(3) 0.087(2) Uani 1 1 d . . . . .
F2 F 0.8853(3) 0.4450(2) 0.6195(2) 0.0591(16) Uani 1 1 d . . . . .
F3 F 0.8246(3) 0.5113(3) 0.6025(3) 0.082(2) Uani 1 1 d . . . . .
F4 F 0.8691(4) 0.5898(4) 0.5414(3) 0.114(3) Uani 1 1 d . . . . .
F5 F 0.9361(3) 0.6342(3) 0.5838(3) 0.075(2) Uani 1 1 d . . . . .
F6 F 0.8577(3) 0.6162(3) 0.6182(3) 0.074(2) Uani 1 1 d . . . . .
F7 F 0.9643(4) 0.5413(4) 0.5266(3) 0.119(3) Uani 1 1 d . . . . .
F8 F 0.9803(3) 0.4685(3) 0.5812(3) 0.078(2) Uani 1 1 d . . . . .
F9 F 1.0102(3) 0.5562(4) 0.5949(4) 0.097(3) Uani 1 1 d . . . . .
F10 F 1.0272(3) 0.4628(4) 0.6985(4) 0.119(4) Uani 1 1 d . . . . .
F11 F 0.9979(4) 0.3862(5) 0.6653(3) 0.119(4) Uani 1 1 d . . . . .
F12 F 1.0532(3) 0.3831(4) 0.7297(3) 0.098(3) Uani 1 1 d . . . . .
F13 F 1.0218(4) 0.4627(4) 0.8015(4) 0.135(4) Uani 1 1 d . . . . .
F14 F 1.0043(3) 0.3796(4) 0.8236(3) 0.092(3) Uani 1 1 d . . . . .
F15 F 0.9440(4) 0.4405(6) 0.8294(3) 0.150(5) Uani 1 1 d . . . . .
F16 F 0.9056(4) 0.3508(3) 0.7016(4) 0.110(3) Uani 1 1 d . . . . .
F17 F 0.8998(3) 0.3499(4) 0.7799(4) 0.120(4) Uani 1 1 d . . . . .
F18 F 0.9688(3) 0.3125(3) 0.7471(4) 0.108(3) Uani 1 1 d . . . . .
F19 F 0.8953(3) 0.6562(3) 0.7276(3) 0.086(2) Uani 1 1 d . . . . .
F20 F 0.9738(4) 0.6646(3) 0.6902(3) 0.104(3) Uani 1 1 d . . . . .
F21 F 0.9525(3) 0.7158(3) 0.7585(3) 0.087(2) Uani 1 1 d . . . . .
F22 F 1.0546(4) 0.5876(5) 0.8077(5) 0.141(5) Uani 1 1 d . . . . .
F23 F 1.0515(4) 0.6723(4) 0.7692(6) 0.182(7) Uani 1 1 d . . . . .
F24 F 1.0467(4) 0.5962(5) 0.7225(6) 0.165(6) Uani 1 1 d . . . . .
F25 F 0.9021(3) 0.6441(4) 0.8261(3) 0.091(2) Uani 1 1 d . . . . .
F26 F 0.9804(4) 0.6718(4) 0.8471(3) 0.125(4) Uani 1 1 d . . . . .
F27 F 0.9633(5) 0.5838(4) 0.8544(3) 0.126(4) Uani 1 1 d . . . . .
F28 F 0.8496(3) 0.5226(3) 0.8257(2) 0.0688(18) Uani 1 1 d . . . . .
F29 F 0.7635(3) 0.5169(3) 0.8322(2) 0.0689(18) Uani 1 1 d . . . . .
F30 F 0.7998(3) 0.5954(3) 0.8101(2) 0.0626(17) Uani 1 1 d . . . . .
F31 F 0.8146(3) 0.4290(3) 0.7804(3) 0.0711(19) Uani 1 1 d . . . . .
F32 F 0.7992(3) 0.4381(3) 0.6997(3) 0.084(2) Uani 1 1 d . . . . .
F33 F 0.7349(3) 0.4484(3) 0.7513(3) 0.078(2) Uani 1 1 d . . . . .
F34 F 0.7106(3) 0.5602(3) 0.7483(3) 0.080(2) Uani 1 1 d . . . . .
F35 F 0.7406(3) 0.5313(4) 0.6762(3) 0.090(2) Uani 1 1 d . . . . .
F36 F 0.7706(3) 0.6091(3) 0.7114(3) 0.076(2) Uani 1 1 d . . . . .
O1 O 0.9280(3) 0.5404(3) 0.6553(2) 0.0441(15) Uani 1 1 d . . . . .
O2 O 0.9285(3) 0.4543(3) 0.7312(3) 0.0522(18) Uani 1 1 d . . . . .
O3 O 0.9528(3) 0.5663(3) 0.7564(3) 0.0528(18) Uani 1 1 d . . . . .
O4 O 0.8458(3) 0.5335(3) 0.7238(3) 0.0513(17) Uani 1 1 d . . . . .
C29 C 0.9170(4) 0.5388(4) 0.6054(3) 0.0365(19) Uani 1 1 d . . . . .
C30 C 0.8750(5) 0.4910(5) 0.5906(5) 0.061(3) Uani 1 1 d . . . . .
C31 C 0.8957(6) 0.5963(6) 0.5867(5) 0.072(4) Uani 1 1 d . . . . .
C32 C 0.9702(5) 0.5255(6) 0.5772(5) 0.072(3) Uani 1 1 d . . . . .
C33 C 0.9630(4) 0.4135(4) 0.7464(3) 0.038(2) Uani 1 1 d . . . . .
C34 C 1.0120(5) 0.4115(7) 0.7117(5) 0.076(4) Uani 1 1 d . . . . .
C35 C 0.9811(5) 0.4217(6) 0.8020(5) 0.071(4) Uani 1 1 d . . . . .
C36 C 0.9352(5) 0.3560(5) 0.7411(5) 0.068(3) Uani 1 1 d . . . . .
C37 C 0.9718(4) 0.6169(4) 0.7710(4) 0.049(2) Uani 1 1 d . . . . .
C38 C 0.9477(6) 0.6661(5) 0.7357(6) 0.072(4) Uani 1 1 d . . . . .
C39 C 1.0318(7) 0.6174(8) 0.7698(10) 0.124(8) Uani 1 1 d . . . . .
C40 C 0.9522(6) 0.6303(7) 0.8255(5) 0.080(4) Uani 1 1 d . . . . .
C41 C 0.7999(3) 0.5225(4) 0.7481(3) 0.0365(19) Uani 1 1 d . . . . .
C42 C 0.8019(4) 0.5397(4) 0.8047(4) 0.046(2) Uani 1 1 d . . . . .
C43 C 0.7863(5) 0.4581(5) 0.7456(4) 0.057(3) Uani 1 1 d . . . . .
C44 C 0.7548(5) 0.5572(5) 0.7204(4) 0.058(3) Uani 1 1 d . . . . .
Al2 Al 0.48258(9) 0.51786(9) 0.80398(8) 0.0220(4) Uani 1 1 d D . . . .
F37 F 0.5256(6) 0.4875(10) 0.9409(4) 0.108(7) Uani 0.696(16) 1 d D . P A 1
F38 F 0.5109(8) 0.4114(10) 0.8938(9) 0.130(10) Uani 0.696(16) 1 d D . P A 1
F39 F 0.5831(6) 0.4163(7) 0.9406(5) 0.076(5) Uani 0.696(16) 1 d D . P A 1
F40 F 0.5685(6) 0.5706(3) 0.8832(4) 0.088(5) Uani 0.696(16) 1 d D . P A 1
F41 F 0.6259(6) 0.5246(6) 0.9299(6) 0.114(6) Uani 0.696(16) 1 d D U P A 1
F42 F 0.6439(6) 0.5401(9) 0.8474(8) 0.120(8) Uani 0.696(16) 1 d D . P A 1
F43 F 0.5936(9) 0.3804(7) 0.8414(9) 0.154(9) Uani 0.696(16) 1 d D . P A 1
F44 F 0.6298(11) 0.4508(13) 0.7979(8) 0.177(15) Uani 0.696(16) 1 d D . P A 1
F45 F 0.6619(5) 0.4279(8) 0.8692(6) 0.101(5) Uani 0.696(16) 1 d D U P A 1
F37A F 0.592(2) 0.5764(18) 0.899(2) 0.22(3) Uiso 0.304(16) 1 d D . P A 2
F38A F 0.5365(13) 0.5209(15) 0.9372(14) 0.097(13) Uiso 0.304(16) 1 d D . P A 2
F39A F 0.6234(16) 0.501(2) 0.936(2) 0.18(3) Uiso 0.304(16) 1 d D . P A 2
F40A F 0.645(2) 0.5252(14) 0.8310(16) 0.104(16) Uiso 0.304(16) 1 d D . P A 2
F41A F 0.6674(13) 0.4550(13) 0.8796(11) 0.076(10) Uiso 0.304(16) 1 d D . P A 2
F42A F 0.6307(18) 0.4385(14) 0.8003(13) 0.064(9) Uiso 0.304(16) 1 d D . P A 2
F43A F 0.5069(12) 0.4154(16) 0.9006(14) 0.050(8) Uiso 0.304(16) 1 d D . P A 2
F44A F 0.5752(11) 0.3753(12) 0.8650(11) 0.070(8) Uiso 0.304(16) 1 d D . P A 2
F45A F 0.586(2) 0.412(3) 0.9345(17) 0.16(3) Uiso 0.304(16) 1 d D . P A 2
F46 F 0.4218(9) 0.4003(5) 0.8099(6) 0.054(5) Uani 0.515(13) 1 d D . P A 1
F47 F 0.4192(17) 0.3336(13) 0.7415(16) 0.154(18) Uani 0.515(13) 1 d D . P A 1
F48 F 0.4969(9) 0.3557(9) 0.7750(12) 0.174(14) Uani 0.515(13) 1 d D U P A 1
F49 F 0.4834(10) 0.4496(10) 0.6491(6) 0.104(7) Uani 0.515(13) 1 d D U P A 1
F50 F 0.4877(8) 0.3679(8) 0.6675(8) 0.102(6) Uiso 0.515(13) 1 d D . P A 1
F51 F 0.5423(6) 0.4190(7) 0.7162(6) 0.069(5) Uiso 0.515(13) 1 d D . P A 1
F52 F 0.3572(9) 0.4260(15) 0.7386(10) 0.106(12) Uani 0.515(13) 1 d D . P A 1
F53 F 0.3898(5) 0.4835(4) 0.6751(5) 0.045(3) Uani 0.515(13) 1 d D . P A 1
F54 F 0.3808(7) 0.4031(7) 0.6674(6) 0.071(5) Uiso 0.515(13) 1 d D . P A 1
F46A F 0.4071(11) 0.3392(9) 0.7511(10) 0.053(5) Uani 0.485(13) 1 d D . P A 2
F47A F 0.4277(17) 0.383(2) 0.8113(10) 0.22(2) Uani 0.485(13) 1 d D . P A 2
F48A F 0.3614(9) 0.4193(15) 0.7622(8) 0.068(6) Uani 0.485(13) 1 d D . P A 2
F49A F 0.4930(6) 0.3495(7) 0.6907(6) 0.068(4) Uiso 0.485(13) 1 d D . P A 2
F50A F 0.5376(6) 0.4325(7) 0.6978(7) 0.072(5) Uiso 0.485(13) 1 d D . P A 2
F51A F 0.5179(8) 0.3712(9) 0.7653(7) 0.085(6) Uiso 0.485(13) 1 d D . P A 2
F52A F 0.3921(12) 0.4870(12) 0.6970(12) 0.150(13) Uiso 0.485(13) 1 d D . P A 2
F53A F 0.3997(7) 0.3933(6) 0.6586(6) 0.063(4) Uiso 0.485(13) 1 d D . P A 2
F54A F 0.4564(8) 0.4569(11) 0.6442(9) 0.089(8) Uiso 0.485(13) 1 d D . P A 2
F55 F 0.4616(2) 0.7016(2) 0.7641(2) 0.0542(14) Uani 1 1 d . . . . .
F56 F 0.5412(3) 0.7154(3) 0.7353(2) 0.0618(16) Uani 1 1 d . . . . .
F57 F 0.5304(3) 0.6841(3) 0.8113(2) 0.074(2) Uani 1 1 d . . . . .
F58 F 0.5736(3) 0.5454(3) 0.7251(3) 0.0708(19) Uani 1 1 d . . . . .
F59 F 0.5857(3) 0.6251(3) 0.6867(3) 0.072(2) Uani 1 1 d . . . . .
F60 F 0.6039(2) 0.6175(3) 0.7680(3) 0.078(2) Uani 1 1 d . . . . .
F61 F 0.4237(2) 0.6119(3) 0.7068(2) 0.0538(15) Uani 1 1 d . . . . .
F62 F 0.4867(3) 0.5699(3) 0.6675(2) 0.0661(18) Uani 1 1 d . . . . .
F63 F 0.4800(3) 0.6613(3) 0.6658(2) 0.0600(16) Uani 1 1 d . . . . .
F64 F 0.4549(5) 0.6249(7) 0.8886(6) 0.075(5) Uani 0.574(11) 1 d D U P B 1
F65 F 0.3827(6) 0.6292(6) 0.9280(6) 0.070(4) Uiso 0.574(11) 1 d D U P B 1
F66 F 0.4384(8) 0.5719(9) 0.9527(7) 0.137(7) Uiso 0.574(11) 1 d D . P B 1
F67 F 0.3091(8) 0.5875(14) 0.8536(13) 0.141(14) Uani 0.574(11) 1 d D . P B 1
F68 F 0.3526(7) 0.5433(9) 0.7928(6) 0.097(7) Uani 0.574(11) 1 d D . P B 1
F69 F 0.3816(6) 0.6289(6) 0.8199(6) 0.075(5) Uani 0.574(11) 1 d D . P B 1
F70 F 0.3964(6) 0.4756(7) 0.9332(6) 0.095(5) Uiso 0.574(11) 1 d D U P B 1
F71 F 0.3230(4) 0.5273(5) 0.9314(4) 0.056(3) Uiso 0.574(11) 1 d D U P B 1
F72 F 0.3358(6) 0.4717(7) 0.8706(8) 0.188(16) Uani 0.574(11) 1 d D . P B 1
F64A F 0.4038(9) 0.6412(7) 0.8443(8) 0.083(7) Uiso 0.426(11) 1 d D . P B 2
F65A F 0.3685(7) 0.6343(7) 0.9128(7) 0.066(5) Uiso 0.426(11) 1 d D . P B 2
F66A F 0.4556(10) 0.6065(12) 0.9125(12) 0.124(13) Uiso 0.426(11) 1 d D . P B 2
F67A F 0.4143(6) 0.5239(7) 0.9566(5) 0.072(5) Uiso 0.426(11) 1 d D . P B 2
F68A F 0.3738(6) 0.4582(5) 0.9091(5) 0.044(3) Uiso 0.426(11) 1 d D . P B 2
F69A F 0.3413(6) 0.5356(7) 0.9490(6) 0.060(4) Uiso 0.426(11) 1 d D . P B 2
F70A F 0.3073(7) 0.5871(10) 0.8485(10) 0.057(7) Uiso 0.426(11) 1 d D . P B 2
F71A F 0.3194(7) 0.4968(8) 0.8315(8) 0.085(6) Uiso 0.426(11) 1 d D . P B 2
F72A F 0.3567(11) 0.5667(11) 0.7889(7) 0.074(8) Uiso 0.426(11) 1 d D . P B 2
O5 O 0.5393(4) 0.4828(4) 0.8261(4) 0.029(2) Uani 0.696(16) 1 d D U P A 1
O5A O 0.5398(10) 0.5052(15) 0.8401(14) 0.058(9) Uani 0.304(16) 1 d D U P A 2
O6 O 0.4580(8) 0.4818(8) 0.7507(8) 0.025(3) Uani 0.515(13) 1 d D U P A 1
O6A O 0.4696(12) 0.4690(12) 0.7594(11) 0.084(9) Uani 0.485(13) 1 d D U P A 2
O7 O 0.4933(3) 0.5853(3) 0.7811(2) 0.0433(15) Uani 1 1 d . . . . .
O8 O 0.4355(2) 0.5219(3) 0.8514(2) 0.0432(15) Uani 1 1 d . . . . .
C73 C 0.5745(7) 0.4738(7) 0.8654(6) 0.035(2) Uani 0.696(16) 1 d D . P A 1
C74 C 0.5468(6) 0.4464(9) 0.9109(6) 0.065(6) Uani 0.696(16) 1 d D . P A 1
C75 C 0.6054(10) 0.5274(10) 0.8822(9) 0.101(8) Uiso 0.696(16) 1 d D . P A 1
C76 C 0.6172(7) 0.4320(12) 0.8415(8) 0.096(8) Uani 0.696(16) 1 d D . P A 1
C73A C 0.5756(14) 0.4783(13) 0.8676(13) 0.035(2) Uani 0.304(16) 1 d D . P A 2
C74A C 0.5787(11) 0.5228(12) 0.9102(11) 0.047(9) Uiso 0.304(16) 1 d D . P A 2
C75A C 0.6312(13) 0.4712(15) 0.8436(12) 0.064(12) Uiso 0.304(16) 1 d D . P A 2
C76A C 0.5602(12) 0.4181(12) 0.8902(12) 0.048(9) Uiso 0.304(16) 1 d D . P A 2
C77 C 0.4505(10) 0.4269(11) 0.7331(10) 0.043(14) Uani 0.515(13) 1 d D . P A 1
C78 C 0.4932(7) 0.4179(9) 0.6907(8) 0.069(6) Uani 0.515(13) 1 d D U P A 1
C79 C 0.4448(9) 0.3740(10) 0.7685(9) 0.107(13) Uani 0.515(13) 1 d D U P A 1
C80 C 0.3951(9) 0.4374(7) 0.7052(8) 0.094(11) Uani 0.515(13) 1 d D . P A 1
C77A C 0.4485(13) 0.4280(12) 0.7272(14) 0.035(12) Uiso 0.485(13) 1 d D . P A 2
C78A C 0.5033(9) 0.3945(10) 0.7220(9) 0.061(7) Uiso 0.485(13) 1 d D . P A 2
C79A C 0.4089(7) 0.3942(7) 0.7641(7) 0.038(4) Uiso 0.485(13) 1 d D . P A 2
C80A C 0.4208(8) 0.4417(8) 0.6784(8) 0.049(5) Uiso 0.485(13) 1 d D . P A 2
C81 C 0.5118(3) 0.6188(4) 0.7437(3) 0.0345(18) Uani 1 1 d . . . . .
C82 C 0.5117(4) 0.6805(4) 0.7642(4) 0.047(2) Uani 1 1 d . . . . .
C83 C 0.5711(4) 0.6019(5) 0.7306(4) 0.055(3) Uani 1 1 d . . . . .
C84 C 0.4752(4) 0.6161(4) 0.6955(3) 0.044(2) Uani 1 1 d . . . . .
C85 C 0.3928(3) 0.5474(3) 0.8719(3) 0.039(2) Uani 1 1 d D . . . .
C86 C 0.4182(7) 0.5927(7) 0.9104(6) 0.101(12) Uani 0.574(11) 1 d D . P B 1
C87 C 0.3575(6) 0.5799(6) 0.8327(6) 0.072(7) Uani 0.574(11) 1 d D . P B 1
C88 C 0.3603(7) 0.5039(7) 0.9025(6) 0.086(8) Uiso 0.574(11) 1 d D . P B 1
C86A C 0.4072(7) 0.6095(6) 0.8861(7) 0.052(7) Uiso 0.426(11) 1 d D . P B 2
C87A C 0.3782(6) 0.5138(6) 0.9206(5) 0.035(5) Uiso 0.426(11) 1 d D . P B 2
C88A C 0.3426(7) 0.5473(8) 0.8347(7) 0.054(7) Uiso 0.426(11) 1 d D . P B 2
C89 C 0.2311(4) 0.7276(5) 0.7288(3) 0.051(3) Uani 1 1 d . . . . .
C90 C 0.2367(4) 0.7851(5) 0.7224(3) 0.051(3) Uani 1 1 d . . . . .
H90 H 0.205753 0.808734 0.720769 0.061 Uiso 1 1 calc R . . . .
C91 C 0.2868(5) 0.8085(5) 0.7183(3) 0.058(3) Uani 1 1 d . . . . .
H91 H 0.290121 0.848147 0.712730 0.070 Uiso 1 1 calc R . . . .
C92 C 0.3325(5) 0.7754(7) 0.7222(4) 0.066(4) Uani 1 1 d . . . . .
H92 H 0.367340 0.791935 0.720428 0.079 Uiso 1 1 calc R . . . .
C93 C 0.3263(5) 0.7184(6) 0.7287(4) 0.068(4) Uani 1 1 d . . . . .
H93 H 0.357459 0.695159 0.731261 0.081 Uiso 1 1 calc R . . . .
C94 C 0.2771(5) 0.6937(5) 0.7315(4) 0.055(3) Uani 1 1 d . . . . .
H94 H 0.274028 0.653700 0.735313 0.066 Uiso 1 1 calc R . . . .
C95 C 0.1772(6) 0.7014(7) 0.7340(5) 0.086(4) Uani 1 1 d . . . . .
H95A H 0.177250 0.676738 0.764123 0.130 Uiso 1 1 calc GR . . . .
H95B H 0.168491 0.678957 0.703418 0.130 Uiso 1 1 calc GR . . . .
H95C H 0.150100 0.731315 0.737898 0.130 Uiso 1 1 calc GR . . . .
C96 C 0.7356(4) 0.7475(4) 0.2943(3) 0.042(2) Uani 1 1 d . . . . .
C97 C 0.7215(5) 0.6925(5) 0.3008(4) 0.055(3) Uani 1 1 d . . . . .
H97 H 0.684327 0.683373 0.302059 0.066 Uiso 1 1 calc R . . . .
C98 C 0.7580(6) 0.6498(5) 0.3055(4) 0.072(4) Uani 1 1 d . . . . .
H98 H 0.746041 0.611818 0.309918 0.086 Uiso 1 1 calc R . . . .
C99 C 0.8118(6) 0.6613(5) 0.3038(4) 0.064(3) Uani 1 1 d . . . . .
H99 H 0.837560 0.631515 0.306369 0.077 Uiso 1 1 calc R . . . .
C100 C 0.8282(5) 0.7171(5) 0.2984(4) 0.056(3) Uani 1 1 d . . . . .
H100 H 0.865526 0.725982 0.298678 0.068 Uiso 1 1 calc R . . . .
C101 C 0.7905(4) 0.7603(4) 0.2927(3) 0.046(2) Uani 1 1 d . . . . .
H101 H 0.801956 0.798292 0.287647 0.055 Uiso 1 1 calc R . . . .
C102 C 0.6949(5) 0.7930(5) 0.2884(4) 0.062(3) Uani 1 1 d . . . . .
H10D H 0.713155 0.829553 0.284195 0.094 Uiso 1 1 calc R . . . .
H10E H 0.672166 0.785290 0.258162 0.094 Uiso 1 1 calc R . . . .
H10F H 0.672584 0.794282 0.318772 0.094 Uiso 1 1 calc R . . . .
C103 C 0.8289(10) 0.5112(8) 0.3643(10) 0.117(7) Uani 1 1 d D . . . .
C104 C 0.8548(8) 0.4873(11) 0.3280(10) 0.139(9) Uani 1 1 d D . . . .
H104 H 0.892307 0.481799 0.334135 0.166 Uiso 1 1 calc R . . . .
C105 C 0.8360(10) 0.4694(13) 0.2834(12) 0.187(13) Uani 1 1 d D . . . .
H105 H 0.860011 0.454419 0.259057 0.224 Uiso 1 1 calc R . . . .
C106 C 0.7821(12) 0.4722(9) 0.2719(11) 0.164(10) Uani 1 1 d D . . . .
H106 H 0.767842 0.459496 0.239931 0.197 Uiso 1 1 calc R . . . .
C107 C 0.7500(8) 0.4939(9) 0.3081(12) 0.146(12) Uani 1 1 d D . . . .
H107 H 0.712225 0.496646 0.302512 0.175 Uiso 1 1 calc R . . . .
C108 C 0.7751(10) 0.5134(8) 0.3564(10) 0.139(9) Uani 1 1 d D . . . .
H108 H 0.752904 0.527700 0.382593 0.166 Uiso 1 1 calc R . . . .
C109 C 0.8602(12) 0.5288(14) 0.4119(9) 0.219(16) Uani 1 1 d . . . . .
H10G H 0.883594 0.497625 0.423170 0.328 Uiso 1 1 calc GR . . . .
H10H H 0.834954 0.538109 0.439011 0.328 Uiso 1 1 calc GR . . . .
H10I H 0.882129 0.562247 0.404356 0.328 Uiso 1 1 calc GR . . . .

loop_
_atom_site_aniso_label
_atom_site_aniso_U_11
_atom_site_aniso_U_22
_atom_site_aniso_U_33
_atom_site_aniso_U_23
_atom_site_aniso_U_13
_atom_site_aniso_U_12
Au1 0.01670(12) 0.02083(13) 0.01893(12) 0.00113(11) 0.00044(9) -0.00050(10)
Br1 0.0232(4) 0.0627(6) 0.0353(4) 0.0061(4) -0.0029(3) -0.0139(4)
Br2 0.0267(4) 0.0262(4) 0.0556(5) 0.0020(4) 0.0078(3) -0.0053(3)
P1 0.0183(8) 0.0241(9) 0.0213(9) 0.0023(7) 0.0018(7) -0.0002(7)
P2 0.0177(8) 0.0178(9) 0.0223(9) -0.0002(7) -0.0002(7) -0.0003(7)
N1 0.017(3) 0.032(4) 0.032(3) 0.000(3) -0.005(2) -0.005(3)
N2 0.026(3) 0.019(3) 0.056(5) -0.003(3) -0.011(3) 0.001(3)
C1 0.027(4) 0.048(5) 0.022(4) -0.002(3) -0.006(3) -0.005(4)
C2 0.052(6) 0.062(7) 0.034(5) -0.010(5) -0.010(4) -0.012(5)
C3 0.032(4) 0.060(6) 0.032(4) 0.006(4) -0.011(3) -0.003(4)
C4 0.025(4) 0.046(5) 0.022(4) 0.000(3) 0.000(3) -0.006(3)
C5 0.031(4) 0.077(7) 0.036(5) -0.003(5) 0.000(4) 0.001(5)
C6 0.048(5) 0.066(7) 0.031(5) 0.004(5) -0.002(4) -0.019(5)
C7 0.026(4) 0.032(4) 0.032(4) 0.003(3) 0.006(3) -0.007(3)
C8 0.026(4) 0.051(5) 0.039(5) 0.000(4) 0.010(3) 0.001(4)
C9 0.046(5) 0.040(5) 0.037(5) 0.003(4) 0.009(4) 0.016(4)
C10 0.038(5) 0.038(5) 0.034(4) -0.002(4) 0.013(4) -0.003(4)
C11 0.026(4) 0.021(4) 0.035(4) 0.006(3) -0.003(3) -0.007(3)
C12 0.041(5) 0.033(5) 0.052(6) 0.017(4) -0.008(4) -0.014(4)
C13 0.040(5) 0.042(5) 0.027(4) 0.011(4) -0.003(3) -0.005(4)
C14 0.047(5) 0.024(4) 0.047(5) 0.010(4) -0.001(4) 0.009(4)
C15 0.037(4) 0.016(4) 0.047(5) 0.001(3) -0.003(4) 0.001(3)
C16 0.034(5) 0.029(5) 0.072(7) -0.009(4) 0.005(4) -0.003(4)
C17 0.105(9) 0.029(5) 0.049(6) 0.014(4) 0.010(6) 0.016(5)
C18 0.024(5) 0.025(5) 0.156(13) -0.003(6) 0.005(6) 0.004(4)
C19 0.053(7) 0.034(6) 0.182(16) 0.002(8) 0.061(9) 0.009(5)
C20 0.056(8) 0.047(7) 0.24(2) -0.037(10) -0.081(10) 0.017(6)
C21 0.028(4) 0.033(4) 0.029(4) 0.003(3) -0.009(3) -0.004(3)
C22 0.039(4) 0.043(5) 0.021(4) -0.001(3) -0.007(3) -0.007(4)
C23 0.036(4) 0.039(5) 0.039(5) 0.015(4) -0.013(4) -0.004(4)
C24 0.030(4) 0.045(5) 0.042(5) 0.008(4) -0.015(4) -0.012(4)
C25 0.022(4) 0.026(4) 0.045(5) -0.004(3) 0.004(3) 0.000(3)
C26 0.029(4) 0.028(4) 0.045(5) -0.011(4) 0.006(4) -0.006(3)
C27 0.023(4) 0.036(5) 0.071(7) -0.019(4) 0.011(4) 0.002(3)
C28 0.047(5) 0.037(5) 0.034(4) -0.005(4) 0.013(4) -0.013(4)
B1 0.017(4) 0.030(5) 0.037(5) 0.001(4) -0.003(3) 0.002(3)
B2 0.020(4) 0.024(4) 0.031(4) 0.004(3) 0.001(3) 0.002(3)
Au2 0.01765(12) 0.02295(14) 0.02200(13) -0.00282(11) 0.00098(10) 0.00127(11)
Br3 0.0238(4) 0.0509(5) 0.0285(4) 0.0008(4) 0.0018(3) 0.0119(3)
Br4 0.0274(4) 0.0368(5) 0.0528(5) 0.0023(4) -0.0013(3) 0.0092(3)
P3 0.0186(8) 0.0260(10) 0.0208(9) 0.0000(7) 0.0013(7) 0.0017(7)
P4 0.0190(9) 0.0244(10) 0.0284(10) -0.0047(8) 0.0016(7) 0.0016(7)
N3 0.019(3) 0.035(4) 0.020(3) -0.006(3) 0.002(2) 0.003(3)
N4 0.031(3) 0.024(3) 0.040(4) -0.002(3) -0.003(3) 0.005(3)
C45 0.032(4) 0.053(5) 0.012(3) -0.003(3) 0.003(3) 0.000(4)
C46 0.043(5) 0.055(6) 0.028(4) -0.012(4) 0.001(4) 0.009(4)
C47 0.034(5) 0.072(7) 0.029(4) 0.008(4) 0.009(4) -0.013(4)
C48 0.021(4) 0.047(5) 0.026(4) 0.003(3) 0.000(3) 0.012(3)
C49 0.043(5) 0.046(5) 0.037(5) -0.001(4) -0.002(4) 0.012(4)
C50 0.028(4) 0.058(6) 0.026(4) -0.004(4) -0.001(3) 0.005(4)
C51 0.029(4) 0.032(4) 0.019(3) 0.001(3) 0.002(3) -0.006(3)
C52 0.031(4) 0.038(5) 0.033(4) -0.001(4) 0.001(3) -0.011(4)
C53 0.022(4) 0.054(5) 0.031(4) 0.003(4) -0.003(3) 0.000(4)
C54 0.031(4) 0.034(4) 0.021(4) -0.008(3) -0.002(3) 0.000(3)
C55 0.027(4) 0.026(4) 0.037(4) 0.001(3) 0.008(3) 0.001(3)
C56 0.040(5) 0.024(4) 0.055(6) 0.003(4) 0.005(4) -0.006(4)
C57 0.033(4) 0.037(5) 0.057(6) 0.010(4) 0.004(4) 0.008(4)
C58 0.035(4) 0.039(5) 0.028(4) 0.006(4) 0.009(3) 0.005(4)
C59 0.042(5) 0.022(4) 0.055(6) 0.002(4) 0.001(4) 0.000(4)
C60 0.058(6) 0.034(5) 0.073(7) -0.011(5) 0.001(5) 0.015(5)
C61 0.079(8) 0.038(6) 0.060(7) 0.016(5) 0.007(6) 0.002(5)
C62 0.033(4) 0.026(4) 0.068(6) -0.002(4) -0.010(4) 0.001(3)
C63 0.065(7) 0.033(5) 0.071(7) -0.003(5) -0.026(6) 0.003(5)
C64 0.040(5) 0.041(6) 0.083(8) -0.002(5) 0.010(5) -0.006(4)
C65 0.028(4) 0.033(5) 0.040(5) -0.003(4) 0.010(3) 0.003(3)
C66 0.045(5) 0.056(6) 0.033(5) 0.002(4) 0.014(4) 0.005(4)
C67 0.037(5) 0.039(5) 0.064(6) 0.012(5) 0.012(4) 0.004(4)
C68 0.037(5) 0.050(6) 0.049(5) 0.000(4) 0.020(4) 0.013(4)
C69 0.026(4) 0.034(5) 0.044(5) -0.017(4) -0.002(3) 0.003(3)
C70 0.033(4) 0.037(5) 0.060(6) -0.024(4) -0.006(4) 0.004(4)
C71 0.022(4) 0.058(6) 0.078(7) -0.029(6) -0.020(4) 0.002(4)
C72 0.041(5) 0.060(6) 0.030(4) -0.014(4) -0.010(4) 0.021(5)
B3 0.023(4) 0.028(4) 0.024(4) -0.005(3) 0.003(3) 0.002(3)
B4 0.030(4) 0.026(4) 0.027(4) 0.000(3) 0.006(3) 0.008(3)
Al1 0.0275(11) 0.0229(11) 0.0260(11) 0.0016(9) -0.0007(9) 0.0001(9)
F1 0.150(7) 0.061(4) 0.048(4) -0.016(3) -0.023(4) 0.003(5)
F2 0.080(4) 0.034(3) 0.063(4) -0.006(3) 0.000(3) -0.007(3)
F3 0.044(4) 0.093(6) 0.108(6) -0.008(5) -0.009(4) -0.010(4)
F4 0.187(9) 0.091(6) 0.060(5) 0.003(4) -0.056(5) 0.060(6)
F5 0.091(5) 0.044(4) 0.091(5) 0.018(3) 0.005(4) -0.011(4)
F6 0.076(5) 0.055(4) 0.091(5) -0.015(4) -0.003(4) 0.030(3)
F7 0.153(9) 0.147(9) 0.059(5) 0.016(5) 0.056(5) 0.010(7)
F8 0.088(5) 0.063(4) 0.083(5) -0.002(4) 0.020(4) 0.039(4)
F9 0.052(4) 0.089(6) 0.150(8) 0.004(5) 0.027(5) -0.009(4)
F10 0.076(6) 0.136(8) 0.148(9) 0.060(7) 0.035(5) -0.018(5)
F11 0.129(8) 0.173(10) 0.055(5) -0.007(5) -0.003(5) 0.061(7)
F12 0.047(4) 0.152(8) 0.095(6) 0.014(5) 0.009(4) 0.044(5)
F13 0.127(8) 0.109(7) 0.165(10) -0.030(7) -0.099(7) 0.012(6)
F14 0.104(6) 0.115(7) 0.057(4) 0.021(4) -0.021(4) 0.054(5)
F15 0.138(8) 0.261(14) 0.050(5) -0.019(6) -0.013(5) 0.127(9)
F16 0.105(6) 0.057(5) 0.167(9) -0.008(5) -0.060(6) -0.008(4)
F17 0.077(6) 0.105(7) 0.181(10) 0.061(7) 0.036(6) -0.010(5)
F18 0.107(6) 0.039(4) 0.178(9) 0.028(5) -0.022(6) 0.029(4)
F19 0.087(5) 0.050(4) 0.119(6) 0.000(4) -0.045(5) -0.002(4)
F20 0.167(9) 0.078(5) 0.069(5) 0.015(4) 0.039(5) -0.018(6)
F21 0.090(5) 0.041(4) 0.130(7) -0.011(4) -0.021(5) -0.009(4)
F22 0.094(7) 0.131(9) 0.196(12) 0.022(8) -0.081(8) 0.012(6)
F23 0.066(6) 0.094(7) 0.39(2) -0.046(10) 0.052(9) -0.044(5)
F24 0.114(8) 0.111(8) 0.274(16) -0.016(9) 0.119(10) 0.017(6)
F25 0.078(5) 0.107(7) 0.088(6) -0.027(5) 0.028(4) -0.002(5)
F26 0.159(9) 0.124(8) 0.090(6) -0.048(6) -0.039(6) -0.038(7)
F27 0.230(12) 0.092(6) 0.054(5) 0.011(4) -0.040(6) -0.029(7)
F28 0.069(4) 0.076(5) 0.061(4) 0.002(3) -0.016(3) 0.006(4)
F29 0.079(5) 0.073(5) 0.056(4) -0.006(3) 0.028(3) -0.007(4)
F30 0.078(4) 0.046(4) 0.064(4) -0.017(3) 0.004(3) 0.001(3)
F31 0.073(4) 0.038(3) 0.102(6) 0.013(3) 0.002(4) -0.001(3)
F32 0.106(6) 0.062(4) 0.085(5) -0.040(4) 0.026(4) -0.007(4)
F33 0.055(4) 0.068(5) 0.112(6) -0.014(4) 0.012(4) -0.028(3)
F34 0.055(4) 0.102(6) 0.085(5) -0.005(4) 0.011(4) 0.025(4)
F35 0.077(5) 0.133(7) 0.060(4) -0.011(5) -0.018(4) 0.012(5)
F36 0.102(6) 0.054(4) 0.074(5) 0.022(4) 0.012(4) 0.012(4)
O1 0.062(4) 0.042(4) 0.029(3) 0.006(3) 0.000(3) -0.004(3)
O2 0.064(4) 0.031(3) 0.061(4) 0.001(3) -0.021(4) 0.010(3)
O3 0.064(5) 0.039(4) 0.054(4) -0.009(3) -0.021(3) -0.006(3)
O4 0.039(4) 0.045(4) 0.071(5) 0.000(3) 0.018(3) 0.001(3)
C29 0.042(5) 0.032(4) 0.036(5) 0.001(4) 0.002(4) 0.007(4)
C30 0.066(7) 0.054(7) 0.063(7) -0.003(6) -0.007(6) 0.007(6)
C31 0.091(10) 0.067(8) 0.059(7) 0.017(6) -0.005(7) 0.011(7)
C32 0.071(8) 0.072(9) 0.072(9) 0.004(7) 0.019(7) -0.001(7)
C33 0.039(5) 0.036(5) 0.039(5) 0.012(4) -0.006(4) 0.005(4)
C34 0.059(7) 0.100(11) 0.070(9) 0.035(8) 0.011(6) 0.011(7)
C35 0.072(8) 0.077(9) 0.063(8) 0.003(7) -0.032(7) 0.022(7)
C36 0.073(8) 0.036(6) 0.093(10) 0.011(6) -0.019(7) 0.005(5)
C37 0.056(6) 0.040(5) 0.050(6) -0.008(4) -0.003(5) -0.013(5)
C38 0.085(9) 0.042(6) 0.089(10) -0.003(6) -0.020(8) -0.011(6)
C39 0.067(10) 0.086(12) 0.22(2) -0.067(14) 0.032(13) -0.027(9)
C40 0.091(10) 0.082(10) 0.066(8) -0.010(7) -0.017(7) -0.019(8)
C41 0.031(4) 0.034(5) 0.045(5) -0.009(4) 0.008(4) 0.001(3)
C42 0.051(6) 0.040(5) 0.046(5) -0.001(4) 0.008(4) 0.001(4)
C43 0.055(6) 0.057(7) 0.060(7) -0.023(6) 0.015(5) -0.007(5)
C44 0.062(7) 0.072(8) 0.040(6) 0.002(5) -0.004(5) 0.003(6)
Al2 0.0221(10) 0.0213(11) 0.0226(11) -0.0018(8) 0.0019(8) -0.0014(8)
F37 0.091(9) 0.19(2) 0.044(6) 0.004(9) 0.030(6) 0.040(12)
F38 0.087(11) 0.127(15) 0.18(2) 0.094(13) -0.019(10) -0.073(10)
F39 0.070(7) 0.088(9) 0.069(7) 0.062(7) -0.014(5) 0.006(5)
F40 0.136(10) 0.022(4) 0.103(9) -0.017(5) -0.070(8) 0.000(5)
F41 0.150(13) 0.081(9) 0.106(10) 0.012(7) -0.096(9) -0.065(8)
F42 0.064(8) 0.161(16) 0.134(15) 0.082(14) -0.035(10) -0.076(10)
F43 0.19(2) 0.072(10) 0.20(2) -0.070(12) 0.017(17) 0.013(11)
F44 0.114(13) 0.34(4) 0.077(10) 0.005(15) 0.049(9) 0.095(19)
F45 0.048(7) 0.119(13) 0.135(12) 0.004(10) -0.013(7) 0.041(8)
F46 0.106(13) 0.019(5) 0.039(9) -0.002(5) 0.017(8) -0.015(6)
F47 0.15(3) 0.057(16) 0.25(4) 0.06(2) -0.07(3) -0.029(17)
F48 0.100(15) 0.104(16) 0.32(4) 0.13(2) -0.09(2) -0.023(12)
F49 0.13(2) 0.142(18) 0.042(8) -0.012(8) 0.041(11) -0.015(15)
F52 0.045(10) 0.13(2) 0.15(3) -0.09(2) 0.033(14) -0.034(11)
F53 0.063(7) 0.033(6) 0.038(6) -0.001(5) -0.036(5) 0.002(5)
F46A 0.060(10) 0.031(9) 0.067(10) -0.009(8) -0.007(8) -0.018(7)
F47A 0.19(4) 0.39(6) 0.08(2) 0.14(3) -0.06(2) -0.14(4)
F48A 0.057(11) 0.085(12) 0.062(12) -0.023(12) 0.019(9) -0.029(9)
F55 0.063(4) 0.041(3) 0.059(4) -0.002(3) 0.007(3) 0.008(3)
F56 0.069(4) 0.048(3) 0.069(4) 0.011(3) 0.002(3) -0.016(3)
F57 0.099(5) 0.069(4) 0.053(4) -0.013(3) -0.017(4) -0.001(4)
F58 0.068(4) 0.059(4) 0.086(5) 0.020(4) 0.033(4) 0.021(3)
F59 0.059(4) 0.077(5) 0.081(5) 0.027(4) 0.037(3) 0.004(3)
F60 0.042(3) 0.085(5) 0.107(6) 0.025(4) -0.012(4) -0.001(3)
F61 0.038(3) 0.073(4) 0.050(3) -0.010(3) -0.004(2) -0.011(3)
F62 0.088(5) 0.070(4) 0.041(3) -0.018(3) 0.014(3) -0.009(4)
F63 0.069(4) 0.073(4) 0.038(3) 0.019(3) -0.001(3) -0.003(3)
F64 0.064(8) 0.090(10) 0.072(9) -0.053(9) 0.022(7) -0.027(7)
F67 0.066(11) 0.17(2) 0.18(3) -0.001(15) 0.023(11) 0.079(13)
F68 0.073(10) 0.117(17) 0.099(12) -0.060(11) -0.040(8) 0.040(12)
F69 0.077(9) 0.075(9) 0.076(9) 0.042(7) 0.033(8) 0.039(7)
F72 0.150(19) 0.110(15) 0.31(4) -0.10(2) 0.14(2) -0.106(15)
O5 0.027(5) 0.028(6) 0.032(5) -0.004(4) -0.002(4) -0.001(4)
O5A 0.043(14) 0.07(2) 0.06(2) 0.024(16) -0.019(13) -0.021(15)
O6 0.023(6) 0.023(7) 0.030(7) 0.006(5) -0.013(5) 0.004(5)
O6A 0.086(19) 0.085(18) 0.082(18) -0.071(15) 0.033(14) -0.044(14)
O7 0.048(4) 0.038(3) 0.044(4) 0.016(3) 0.015(3) 0.004(3)
O8 0.045(4) 0.044(4) 0.042(3) 0.007(3) 0.023(3) 0.012(3)
C73 0.026(4) 0.039(5) 0.038(5) 0.014(4) -0.005(3) -0.003(4)
C74 0.048(9) 0.092(15) 0.055(10) 0.035(11) -0.014(8) -0.011(9)
C76 0.046(11) 0.15(3) 0.091(17) -0.019(16) 0.014(10) 0.010(14)
C73A 0.026(4) 0.039(5) 0.038(5) 0.014(4) -0.005(3) -0.003(4)
C77 0.040(16) 0.048(19) 0.041(18) -0.029(12) 0.005(9) -0.021(10)
C78 0.044(12) 0.072(17) 0.089(16) -0.024(11) 0.005(12) -0.009(11)
C79 0.090(16) 0.066(19) 0.16(4) 0.02(2) -0.06(2) -0.032(15)
C80 0.076(19) 0.034(13) 0.17(3) -0.018(17) 0.03(2) 0.002(12)
C81 0.039(5) 0.034(4) 0.031(4) 0.010(3) 0.003(3) -0.003(4)
C82 0.046(5) 0.054(6) 0.040(5) 0.009(5) -0.010(4) -0.005(5)
C83 0.048(6) 0.052(6) 0.066(7) 0.029(5) 0.004(5) -0.002(5)
C84 0.048(5) 0.050(6) 0.035(5) 0.002(4) 0.004(4) -0.001(4)
C85 0.050(5) 0.030(4) 0.037(5) 0.000(4) 0.020(4) 0.006(4)
C86 0.11(2) 0.16(3) 0.039(12) -0.023(16) -0.003(14) 0.08(2)
C87 0.040(11) 0.077(17) 0.099(19) -0.033(14) 0.010(11) 0.013(11)
C89 0.053(6) 0.075(8) 0.025(4) 0.002(5) -0.005(4) 0.006(5)
C90 0.057(6) 0.066(7) 0.030(5) -0.009(5) 0.010(4) 0.025(5)
C91 0.077(8) 0.075(8) 0.023(5) -0.013(5) 0.001(5) 0.004(6)
C92 0.056(7) 0.114(11) 0.028(5) -0.018(6) 0.000(4) -0.009(7)
C93 0.067(8) 0.105(11) 0.030(5) -0.020(6) -0.011(5) 0.035(7)
C94 0.077(8) 0.056(7) 0.032(5) -0.003(4) 0.001(5) 0.023(6)
C95 0.099(11) 0.103(12) 0.057(8) 0.003(8) -0.007(7) -0.001(9)
C96 0.053(5) 0.054(6) 0.019(4) 0.005(4) 0.000(4) -0.005(4)
C97 0.070(7) 0.059(7) 0.035(5) 0.001(5) -0.012(5) -0.015(6)
C98 0.116(12) 0.056(7) 0.044(6) -0.008(5) -0.004(7) -0.013(8)
C99 0.091(9) 0.065(8) 0.036(5) -0.006(5) 0.001(6) 0.019(7)
C100 0.063(7) 0.074(8) 0.033(5) 0.001(5) 0.010(5) -0.001(6)
C101 0.062(6) 0.050(6) 0.027(4) 0.001(4) 0.009(4) -0.011(5)
C102 0.068(7) 0.083(9) 0.036(5) 0.009(5) -0.002(5) -0.001(6)
C103 0.114(16) 0.087(13) 0.15(2) 0.026(12) 0.043(15) -0.008(11)
C104 0.083(13) 0.16(2) 0.17(2) -0.021(19) 0.029(15) -0.034(14)
C105 0.105(19) 0.20(3) 0.25(4) -0.06(3) 0.05(2) 0.046(19)
C106 0.17(3) 0.093(16) 0.22(3) 0.016(17) -0.02(2) 0.020(17)
C107 0.070(12) 0.088(15) 0.28(4) 0.077(19) -0.008(17) 0.003(10)
C108 0.15(2) 0.077(13) 0.20(3) 0.061(15) 0.080(18) 0.013(13)
C109 0.24(3) 0.32(4) 0.096(17) 0.04(2) 0.021(19) -0.12(3)

loop_
_atom_type_symbol
_atom_type_description
_atom_type_scat_dispersion_real
_atom_type_scat_dispersion_imag
_atom_type_scat_source
C C 0.0033 0.0016 'International Tables Vol C Tables 4.2.6.8 and 6.1.1.4'
H H 0.0000 0.0000 'International Tables Vol C Tables 4.2.6.8 and 6.1.1.4'
Al Al 0.0645 0.0514 'International Tables Vol C Tables 4.2.6.8 and 6.1.1.4'
Au Au -2.0133 8.8022 'International Tables Vol C Tables 4.2.6.8 and 6.1.1.4'
B B 0.0013 0.0007 'International Tables Vol C Tables 4.2.6.8 and 6.1.1.4'
Br Br -0.2901 2.4595 'International Tables Vol C Tables 4.2.6.8 and 6.1.1.4'
F F 0.0171 0.0103 'International Tables Vol C Tables 4.2.6.8 and 6.1.1.4'
N N 0.0061 0.0033 'International Tables Vol C Tables 4.2.6.8 and 6.1.1.4'
O O 0.0106 0.0060 'International Tables Vol C Tables 4.2.6.8 and 6.1.1.4'
P P 0.1023 0.0942 'International Tables Vol C Tables 4.2.6.8 and 6.1.1.4'

loop_
_geom_angle_atom_site_label_1
_geom_angle_atom_site_label_2
_geom_angle_atom_site_label_3
_geom_angle
_geom_angle_site_symmetry_1
_geom_angle_site_symmetry_3
_geom_angle_publ_flag
P2 Au1 P1 171.55(6) . . ?
C7 P1 Au1 107.5(2) . . ?
C7 P1 B1 106.3(4) . . ?
C11 P1 Au1 103.8(2) . . ?
C11 P1 C7 113.6(4) . . ?
C11 P1 B1 107.5(4) . . ?
B1 P1 Au1 118.3(3) . . ?
C21 P2 Au1 104.8(3) . . ?
C21 P2 C25 113.6(4) . . ?
C21 P2 B2 106.0(4) . . ?
C25 P2 Au1 105.7(2) . . ?
C25 P2 B2 108.2(4) . . ?
B2 P2 Au1 118.8(2) . . ?
C4 N1 C1 110.9(6) . . ?
B1 N1 C1 126.3(6) . . ?
B1 N1 C4 122.7(6) . . ?
C18 N2 C15 112.7(6) . . ?
B2 N2 C15 125.9(7) . . ?
B2 N2 C18 121.4(7) . . ?
N1 C1 H1 105.7 . . ?
N1 C1 C3 113.1(7) . . ?
C2 C1 N1 112.0(7) . . ?
C2 C1 H1 105.7 . . ?
C2 C1 C3 113.6(7) . . ?
C3 C1 H1 105.7 . . ?
C1 C2 H2A 109.5 . . ?
C1 C2 H2B 109.5 . . ?
C1 C2 H2C 109.5 . . ?
H2A C2 H2B 109.5 . . ?
H2A C2 H2C 109.5 . . ?
H2B C2 H2C 109.5 . . ?
C1 C3 H3A 109.5 . . ?
C1 C3 H3B 109.5 . . ?
C1 C3 H3C 109.5 . . ?
H3A C3 H3B 109.5 . . ?
H3A C3 H3C 109.5 . . ?
H3B C3 H3C 109.5 . . ?
N1 C4 H4 106.2 . . ?
N1 C4 C5 111.9(7) . . ?
N1 C4 C6 111.2(7) . . ?
C5 C4 H4 106.2 . . ?
C5 C4 C6 114.4(7) . . ?
C6 C4 H4 106.2 . . ?
C4 C5 H5A 109.5 . . ?
C4 C5 H5B 109.5 . . ?
C4 C5 H5C 109.5 . . ?
H5A C5 H5B 109.5 . . ?
H5A C5 H5C 109.5 . . ?
H5B C5 H5C 109.5 . . ?
C4 C6 H6A 109.5 . . ?
C4 C6 H6B 109.5 . . ?
C4 C6 H6C 109.5 . . ?
H6A C6 H6B 109.5 . . ?
H6A C6 H6C 109.5 . . ?
H6B C6 H6C 109.5 . . ?
C8 C7 P1 115.6(6) . . ?
C8 C7 C9 110.2(7) . . ?
C9 C7 P1 105.5(5) . . ?
C10 C7 P1 108.0(5) . . ?
C10 C7 C8 108.8(7) . . ?
C10 C7 C9 108.5(7) . . ?
C7 C8 H8A 109.5 . . ?
C7 C8 H8B 109.5 . . ?
C7 C8 H8C 109.5 . . ?
H8A C8 H8B 109.5 . . ?
H8A C8 H8C 109.5 . . ?
H8B C8 H8C 109.5 . . ?
C7 C9 H9A 109.5 . . ?
C7 C9 H9B 109.5 . . ?
C7 C9 H9C 109.5 . . ?
H9A C9 H9B 109.5 . . ?
H9A C9 H9C 109.5 . . ?
H9B C9 H9C 109.5 . . ?
C7 C10 H10A 109.5 . . ?
C7 C10 H10B 109.5 . . ?
C7 C10 H10C 109.5 . . ?
H10A C10 H10B 109.5 . . ?
H10A C10 H10C 109.5 . . ?
H10B C10 H10C 109.5 . . ?
C12 C11 P1 116.0(5) . . ?
C12 C11 C13 108.4(7) . . ?
C13 C11 P1 108.8(5) . . ?
C14 C11 P1 104.5(5) . . ?
C14 C11 C12 108.5(7) . . ?
C14 C11 C13 110.5(7) . . ?
C11 C12 H12A 109.5 . . ?
C11 C12 H12B 109.5 . . ?
C11 C12 H12C 109.5 . . ?
H12A C12 H12B 109.5 . . ?
H12A C12 H12C 109.5 . . ?
H12B C12 H12C 109.5 . . ?
C11 C13 H13A 109.5 . . ?
C11 C13 H13B 109.5 . . ?
C11 C13 H13C 109.5 . . ?
H13A C13 H13B 109.5 . . ?
H13A C13 H13C 109.5 . . ?
H13B C13 H13C 109.5 . . ?
C11 C14 H14A 109.5 . . ?
C11 C14 H14B 109.5 . . ?
C11 C14 H14C 109.5 . . ?
H14A C14 H14B 109.5 . . ?
H14A C14 H14C 109.5 . . ?
H14B C14 H14C 109.5 . . ?
N2 C15 H15 105.3 . . ?
N2 C15 C17 114.0(7) . . ?
C16 C15 N2 112.0(7) . . ?
C16 C15 H15 105.3 . . ?
C16 C15 C17 113.9(8) . . ?
C17 C15 H15 105.3 . . ?
C15 C16 H16A 109.5 . . ?
C15 C16 H16B 109.5 . . ?
C15 C16 H16C 109.5 . . ?
H16A C16 H16B 109.5 . . ?
H16A C16 H16C 109.5 . . ?
H16B C16 H16C 109.5 . . ?
C15 C17 H17A 109.5 . . ?
C15 C17 H17B 109.5 . . ?
C15 C17 H17C 109.5 . . ?
H17A C17 H17B 109.5 . . ?
H17A C17 H17C 109.5 . . ?
H17B C17 H17C 109.5 . . ?
N2 C18 H18 106.8 . . ?
N2 C18 C19 110.2(9) . . ?
C19 C18 H18 106.8 . . ?
C20 C18 N2 112.9(12) . . ?
C20 C18 H18 106.8 . . ?
C20 C18 C19 112.9(10) . . ?
C18 C19 H19A 109.5 . . ?
C18 C19 H19B 109.5 . . ?
C18 C19 H19C 109.5 . . ?
H19A C19 H19B 109.5 . . ?
H19A C19 H19C 109.5 . . ?
H19B C19 H19C 109.5 . . ?
C18 C20 H20A 109.5 . . ?
C18 C20 H20B 109.5 . . ?
C18 C20 H20C 109.5 . . ?
H20A C20 H20B 109.5 . . ?
H20A C20 H20C 109.5 . . ?
H20B C20 H20C 109.5 . . ?
C22 C21 P2 106.5(5) . . ?
C22 C21 C24 107.3(7) . . ?
C23 C21 P2 108.9(5) . . ?
C23 C21 C22 110.0(7) . . ?
C23 C21 C24 108.9(7) . . ?
C24 C21 P2 115.0(6) . . ?
C21 C22 H22A 109.5 . . ?
C21 C22 H22B 109.5 . . ?
C21 C22 H22C 109.5 . . ?
H22A C22 H22B 109.5 . . ?
H22A C22 H22C 109.5 . . ?
H22B C22 H22C 109.5 . . ?
C21 C23 H23A 109.5 . . ?
C21 C23 H23B 109.5 . . ?
C21 C23 H23C 109.5 . . ?
H23A C23 H23B 109.5 . . ?
H23A C23 H23C 109.5 . . ?
H23B C23 H23C 109.5 . . ?
C21 C24 H24A 109.5 . . ?
C21 C24 H24B 109.5 . . ?
C21 C24 H24C 109.5 . . ?
H24A C24 H24B 109.5 . . ?
H24A C24 H24C 109.5 . . ?
H24B C24 H24C 109.5 . . ?
C26 C25 P2 109.0(5) . . ?
C27 C25 P2 116.0(6) . . ?
C27 C25 C26 107.6(7) . . ?
C28 C25 P2 104.6(5) . . ?
C28 C25 C26 108.5(7) . . ?
C28 C25 C27 111.0(7) . . ?
C25 C26 H26A 109.5 . . ?
C25 C26 H26B 109.5 . . ?
C25 C26 H26C 109.5 . . ?
H26A C26 H26B 109.5 . . ?
H26A C26 H26C 109.5 . . ?
H26B C26 H26C 109.5 . . ?
C25 C27 H27A 109.5 . . ?
C25 C27 H27B 109.5 . . ?
C25 C27 H27C 109.5 . . ?
H27A C27 H27B 109.5 . . ?
H27A C27 H27C 109.5 . . ?
H27B C27 H27C 109.5 . . ?
C25 C28 H28A 109.5 . . ?
C25 C28 H28B 109.5 . . ?
C25 C28 H28C 109.5 . . ?
H28A C28 H28B 109.5 . . ?
H28A C28 H28C 109.5 . . ?
H28B C28 H28C 109.5 . . ?
P1 B1 Br1 113.0(5) . . ?
N1 B1 Br1 119.9(6) . . ?
N1 B1 P1 127.2(6) . . ?
Br2 B2 P2 113.2(4) . . ?
N2 B2 Br2 119.6(6) . . ?
N2 B2 P2 127.2(6) . . ?
P4 Au2 P3 172.30(7) . . ?
C51 P3 Au2 108.8(3) . . ?
C51 P3 C55 114.0(3) . . ?
C51 P3 B3 105.4(3) . . ?
C55 P3 Au2 102.8(2) . . ?
C55 P3 B3 108.4(4) . . ?
B3 P3 Au2 117.8(3) . . ?
C65 P4 Au2 106.2(3) . . ?
C65 P4 C69 114.0(4) . . ?
C65 P4 B4 104.8(4) . . ?
C69 P4 Au2 105.0(2) . . ?
C69 P4 B4 108.7(4) . . ?
B4 P4 Au2 118.4(3) . . ?
C48 N3 C45 112.2(6) . . ?
B3 N3 C45 125.7(6) . . ?
B3 N3 C48 122.0(6) . . ?
C62 N4 C59 111.1(7) . . ?
B4 N4 C59 125.2(7) . . ?
B4 N4 C62 123.6(7) . . ?
N3 C45 H45 105.4 . . ?
N3 C45 C46 112.0(7) . . ?
N3 C45 C47 112.8(6) . . ?
C46 C45 H45 105.4 . . ?
C47 C45 H45 105.4 . . ?
C47 C45 C46 114.8(8) . . ?
C45 C46 H46A 109.5 . . ?
C45 C46 H46B 109.5 . . ?
C45 C46 H46C 109.5 . . ?
H46A C46 H46B 109.5 . . ?
H46A C46 H46C 109.5 . . ?
H46B C46 H46C 109.5 . . ?
C45 C47 H47A 109.5 . . ?
C45 C47 H47B 109.5 . . ?
C45 C47 H47C 109.5 . . ?
H47A C47 H47B 109.5 . . ?
H47A C47 H47C 109.5 . . ?
H47B C47 H47C 109.5 . . ?
N3 C48 H48 106.8 . . ?
N3 C48 C49 111.5(7) . . ?
N3 C48 C50 111.5(7) . . ?
C49 C48 H48 106.8 . . ?
C50 C48 H48 106.8 . . ?
C50 C48 C49 113.1(7) . . ?
C48 C49 H49A 109.5 . . ?
C48 C49 H49B 109.5 . . ?
C48 C49 H49C 109.5 . . ?
H49A C49 H49B 109.5 . . ?
H49A C49 H49C 109.5 . . ?
H49B C49 H49C 109.5 . . ?
C48 C50 H50A 109.5 . . ?
C48 C50 H50B 109.5 . . ?
C48 C50 H50C 109.5 . . ?
H50A C50 H50B 109.5 . . ?
H50A C50 H50C 109.5 . . ?
H50B C50 H50C 109.5 . . ?
C52 C51 P3 105.7(5) . . ?
C52 C51 C54 107.3(7) . . ?
C53 C51 P3 116.6(6) . . ?
C53 C51 C52 110.7(6) . . ?
C53 C51 C54 107.8(6) . . ?
C54 C51 P3 108.5(5) . . ?
C51 C52 H52A 109.5 . . ?
C51 C52 H52B 109.5 . . ?
C51 C52 H52C 109.5 . . ?
H52A C52 H52B 109.5 . . ?
H52A C52 H52C 109.5 . . ?
H52B C52 H52C 109.5 . . ?
C51 C53 H53A 109.5 . . ?
C51 C53 H53B 109.5 . . ?
C51 C53 H53C 109.5 . . ?
H53A C53 H53B 109.5 . . ?
H53A C53 H53C 109.5 . . ?
H53B C53 H53C 109.5 . . ?
C51 C54 H54A 109.5 . . ?
C51 C54 H54B 109.5 . . ?
C51 C54 H54C 109.5 . . ?
H54A C54 H54B 109.5 . . ?
H54A C54 H54C 109.5 . . ?
H54B C54 H54C 109.5 . . ?
C56 C55 P3 105.5(6) . . ?
C56 C55 C58 109.7(7) . . ?
C57 C55 P3 116.5(6) . . ?
C57 C55 C56 107.6(7) . . ?
C57 C55 C58 109.1(7) . . ?
C58 C55 P3 108.3(5) . . ?
C55 C56 H56A 109.5 . . ?
C55 C56 H56B 109.5 . . ?
C55 C56 H56C 109.5 . . ?
H56A C56 H56B 109.5 . . ?
H56A C56 H56C 109.5 . . ?
H56B C56 H56C 109.5 . . ?
C55 C57 H57A 109.5 . . ?
C55 C57 H57B 109.5 . . ?
C55 C57 H57C 109.5 . . ?
H57A C57 H57B 109.5 . . ?
H57A C57 H57C 109.5 . . ?
H57B C57 H57C 109.5 . . ?
C55 C58 H58A 109.5 . . ?
C55 C58 H58B 109.5 . . ?
C55 C58 H58C 109.5 . . ?
H58A C58 H58B 109.5 . . ?
H58A C58 H58C 109.5 . . ?
H58B C58 H58C 109.5 . . ?
N4 C59 H59 105.8 . . ?
N4 C59 C60 113.1(8) . . ?
N4 C59 C61 112.2(8) . . ?
C60 C59 H59 105.8 . . ?
C60 C59 C61 113.4(8) . . ?
C61 C59 H59 105.8 . . ?
C59 C60 H60A 109.5 . . ?
C59 C60 H60B 109.5 . . ?
C59 C60 H60C 109.5 . . ?
H60A C60 H60B 109.5 . . ?
H60A C60 H60C 109.5 . . ?
H60B C60 H60C 109.5 . . ?
C59 C61 H61A 109.5 . . ?
C59 C61 H61B 109.5 . . ?
C59 C61 H61C 109.5 . . ?
H61A C61 H61B 109.5 . . ?
H61A C61 H61C 109.5 . . ?
H61B C61 H61C 109.5 . . ?
N4 C62 H62 105.6 . . ?
N4 C62 C63 112.4(8) . . ?
C63 C62 H62 105.6 . . ?
C64 C62 N4 111.7(8) . . ?
C64 C62 H62 105.6 . . ?
C64 C62 C63 115.2(8) . . ?
C62 C63 H63A 109.5 . . ?
C62 C63 H63B 109.5 . . ?
C62 C63 H63C 109.5 . . ?
H63A C63 H63B 109.5 . . ?
H63A C63 H63C 109.5 . . ?
H63B C63 H63C 109.5 . . ?
C62 C64 H64A 109.5 . . ?
C62 C64 H64B 109.5 . . ?
C62 C64 H64C 109.5 . . ?
H64A C64 H64B 109.5 . . ?
H64A C64 H64C 109.5 . . ?
H64B C64 H64C 109.5 . . ?
C66 C65 P4 106.1(6) . . ?
C66 C65 C67 110.1(8) . . ?
C66 C65 C68 107.6(7) . . ?
C67 C65 P4 109.9(6) . . ?
C68 C65 P4 113.9(6) . . ?
C68 C65 C67 109.2(7) . . ?
C65 C66 H66A 109.5 . . ?
C65 C66 H66B 109.5 . . ?
C65 C66 H66C 109.5 . . ?
H66A C66 H66B 109.5 . . ?
H66A C66 H66C 109.5 . . ?
H66B C66 H66C 109.5 . . ?
C65 C67 H67A 109.5 . . ?
C65 C67 H67B 109.5 . . ?
C65 C67 H67C 109.5 . . ?
H67A C67 H67B 109.5 . . ?
H67A C67 H67C 109.5 . . ?
H67B C67 H67C 109.5 . . ?
C65 C68 H68A 109.5 . . ?
C65 C68 H68B 109.5 . . ?
C65 C68 H68C 109.5 . . ?
H68A C68 H68B 109.5 . . ?
H68A C68 H68C 109.5 . . ?
H68B C68 H68C 109.5 . . ?
C70 C69 P4 109.1(6) . . ?
C70 C69 C71 106.9(7) . . ?
C71 C69 P4 116.8(6) . . ?
C72 C69 P4 105.1(6) . . ?
C72 C69 C70 109.0(7) . . ?
C72 C69 C71 109.7(8) . . ?
C69 C70 H70A 109.5 . . ?
C69 C70 H70B 109.5 . . ?
C69 C70 H70C 109.5 . . ?
H70A C70 H70B 109.5 . . ?
H70A C70 H70C 109.5 . . ?
H70B C70 H70C 109.5 . . ?
C69 C71 H71A 109.5 . . ?
C69 C71 H71B 109.5 . . ?
C69 C71 H71C 109.5 . . ?
H71A C71 H71B 109.5 . . ?
H71A C71 H71C 109.5 . . ?
H71B C71 H71C 109.5 . . ?
C69 C72 H72A 109.5 . . ?
C69 C72 H72B 109.5 . . ?
C69 C72 H72C 109.5 . . ?
H72A C72 H72B 109.5 . . ?
H72A C72 H72C 109.5 . . ?
H72B C72 H72C 109.5 . . ?
Br3 B3 P3 111.6(4) . . ?
N3 B3 Br3 120.7(6) . . ?
N3 B3 P3 127.6(6) . . ?
Br4 B4 P4 113.9(5) . . ?
N4 B4 Br4 121.1(6) . . ?
N4 B4 P4 125.1(6) . . ?
O1 Al1 O3 108.1(4) . . ?
O1 Al1 O4 106.0(4) . . ?
O2 Al1 O1 112.6(4) . . ?
O2 Al1 O3 108.9(3) . . ?
O2 Al1 O4 108.1(4) . . ?
O3 Al1 O4 113.2(4) . . ?
C29 O1 Al1 152.1(6) . . ?
C33 O2 Al1 151.1(7) . . ?
C37 O3 Al1 152.3(7) . . ?
C41 O4 Al1 150.2(7) . . ?
O1 C29 C30 112.5(8) . . ?
O1 C29 C31 110.7(8) . . ?
O1 C29 C32 108.1(8) . . ?
C31 C29 C30 109.2(9) . . ?
C31 C29 C32 108.5(9) . . ?
C32 C29 C30 107.6(9) . . ?
F1 C30 F2 106.2(9) . . ?
F1 C30 F3 114.9(10) . . ?
F1 C30 C29 111.4(10) . . ?
F2 C30 F3 108.4(10) . . ?
F2 C30 C29 108.6(9) . . ?
F3 C30 C29 107.2(9) . . ?
F4 C31 C29 109.9(10) . . ?
F5 C31 F4 112.1(11) . . ?
F5 C31 C29 110.5(10) . . ?
F6 C31 F4 103.9(11) . . ?
F6 C31 F5 109.5(11) . . ?
F6 C31 C29 110.7(10) . . ?
F7 C32 C29 109.0(10) . . ?
F8 C32 F7 110.7(11) . . ?
F8 C32 C29 108.5(9) . . ?
F9 C32 F7 104.8(11) . . ?
F9 C32 F8 112.3(12) . . ?
F9 C32 C29 111.6(10) . . ?
O2 C33 C34 110.8(8) . . ?
O2 C33 C35 111.6(8) . . ?
O2 C33 C36 108.8(8) . . ?
C35 C33 C34 110.2(10) . . ?
C35 C33 C36 109.0(9) . . ?
C36 C33 C34 106.3(10) . . ?
F10 C34 F11 103.4(11) . . ?
F10 C34 C33 111.3(12) . . ?
F11 C34 C33 109.9(11) . . ?
F12 C34 F10 109.8(12) . . ?
F12 C34 F11 106.2(12) . . ?
F12 C34 C33 115.4(10) . . ?
F13 C35 C33 106.2(11) . . ?
F14 C35 F13 102.8(10) . . ?
F14 C35 C33 116.6(11) . . ?
F15 C35 F13 107.5(13) . . ?
F15 C35 F14 110.4(12) . . ?
F15 C35 C33 112.5(10) . . ?
F16 C36 F17 103.1(12) . . ?
F16 C36 F18 112.1(11) . . ?
F16 C36 C33 114.7(10) . . ?
F17 C36 C33 108.8(11) . . ?
F18 C36 F17 104.1(10) . . ?
F18 C36 C33 113.0(10) . . ?
O3 C37 C38 110.9(8) . . ?
O3 C37 C39 110.5(10) . . ?
O3 C37 C40 109.2(9) . . ?
C39 C37 C38 110.3(13) . . ?
C39 C37 C40 110.5(13) . . ?
C40 C37 C38 105.4(10) . . ?
F19 C38 F20 109.6(11) . . ?
F19 C38 C37 108.6(10) . . ?
F20 C38 C37 107.9(11) . . ?
F21 C38 F19 107.7(11) . . ?
F21 C38 F20 112.2(11) . . ?
F21 C38 C37 110.8(10) . . ?
F22 C39 F23 110.8(17) . . ?
F22 C39 F24 110.7(15) . . ?
F22 C39 C37 113.1(17) . . ?
F23 C39 F24 103.0(17) . . ?
F23 C39 C37 111.2(14) . . ?
F24 C39 C37 107.4(15) . . ?
F25 C40 F26 108.2(13) . . ?
F25 C40 F27 112.5(13) . . ?
F25 C40 C37 112.7(11) . . ?
F26 C40 F27 104.9(11) . . ?
F26 C40 C37 111.7(12) . . ?
F27 C40 C37 106.6(12) . . ?
O4 C41 C42 113.2(8) . . ?
O4 C41 C43 110.8(7) . . ?
O4 C41 C44 106.8(8) . . ?
C42 C41 C43 107.5(8) . . ?
C42 C41 C44 108.6(7) . . ?
C44 C41 C43 109.9(9) . . ?
F28 C42 C41 108.8(8) . . ?
F29 C42 F28 107.0(8) . . ?
F29 C42 F30 108.4(8) . . ?
F29 C42 C41 114.2(8) . . ?
F30 C42 F28 106.7(8) . . ?
F30 C42 C41 111.4(8) . . ?
F31 C43 F32 107.7(9) . . ?
F31 C43 C41 111.3(9) . . ?
F32 C43 C41 109.0(9) . . ?
F33 C43 F31 109.6(10) . . ?
F33 C43 F32 107.0(9) . . ?
F33 C43 C41 112.1(9) . . ?
F34 C44 F35 106.7(10) . . ?
F34 C44 C41 111.5(9) . . ?
F35 C44 C41 109.7(9) . . ?
F36 C44 F34 107.6(10) . . ?
F36 C44 F35 110.1(9) . . ?
F36 C44 C41 111.2(9) . . ?
O5 Al2 O6 107.9(6) . . ?
O5 Al2 O8 110.3(5) . . ?
O5A Al2 O7 102.7(12) . . ?
O5A Al2 O8 100.3(14) . . ?
O6A Al2 O5A 114.4(18) . . ?
O6A Al2 O7 115.1(12) . . ?
O6A Al2 O8 114.7(11) . . ?
O7 Al2 O5 115.4(5) . . ?
O7 Al2 O6 103.1(6) . . ?
O7 Al2 O8 108.1(3) . . ?
O8 Al2 O6 111.9(8) . . ?
C73 O5 Al2 147.3(10) . . ?
C73A O5A Al2 160(3) . . ?
C77 O6 Al2 140.1(15) . . ?
C77A O6A Al2 168(3) . . ?
C81 O7 Al2 148.5(6) . . ?
C85 O8 Al2 150.0(5) . . ?
O5 C73 C74 111.4(13) . . ?
O5 C73 C75 113.6(15) . . ?
O5 C73 C76 102.9(13) . . ?
C74 C73 C75 110.9(15) . . ?
C74 C73 C76 111.0(14) . . ?
C75 C73 C76 106.7(15) . . ?
F37 C74 F39 107.3(15) . . ?
F37 C74 C73 109.4(17) . . ?
F38 C74 F37 112.5(17) . . ?
F38 C74 F39 108.1(18) . . ?
F38 C74 C73 108.6(17) . . ?
F39 C74 C73 111.0(14) . . ?
F40 C75 C73 106.5(17) . . ?
F41 C75 F40 105.1(19) . . ?
F41 C75 F42 112(2) . . ?
F41 C75 C73 113.8(19) . . ?
F42 C75 F40 109.2(19) . . ?
F42 C75 C73 110(2) . . ?
F43 C76 C73 105.4(17) . . ?
F44 C76 F43 115(2) . . ?
F44 C76 F45 108(2) . . ?
F44 C76 C73 108(2) . . ?
F45 C76 F43 107(2) . . ?
F45 C76 C73 113.1(18) . . ?
O5A C73A C74A 95(3) . . ?
O5A C73A C75A 116(3) . . ?
O5A C73A C76A 118(3) . . ?
C74A C73A C75A 110(2) . . ?
C74A C73A C76A 111(2) . . ?
C75A C73A C76A 106(2) . . ?
F37A C74A F39A 105(3) . . ?
F37A C74A C73A 119(4) . . ?
F38A C74A F37A 111(3) . . ?
F38A C74A F39A 112(3) . . ?
F38A C74A C73A 110(3) . . ?
F39A C74A C73A 98(3) . . ?
F40A C75A F42A 109(3) . . ?
F40A C75A C73A 103(3) . . ?
F41A C75A F40A 106(3) . . ?
F41A C75A F42A 114(3) . . ?
F41A C75A C73A 110(3) . . ?
F42A C75A C73A 114(3) . . ?
F43A C76A C73A 111(3) . . ?
F44A C76A F43A 111(2) . . ?
F44A C76A F45A 104(3) . . ?
F44A C76A C73A 116(3) . . ?
F45A C76A F43A 106(3) . . ?
F45A C76A C73A 108(4) . . ?
O6 C77 C78 106(2) . . ?
O6 C77 C79 124(2) . . ?
O6 C77 C80 96.8(19) . . ?
C78 C77 C80 107.0(19) . . ?
C79 C77 C78 112.6(19) . . ?
C79 C77 C80 108.3(18) . . ?
F49 C78 F51 122(2) . . ?
F49 C78 C77 112.8(18) . . ?
F50 C78 F49 96.2(19) . . ?
F50 C78 F51 108.6(17) . . ?
F50 C78 C77 112.3(18) . . ?
F51 C78 C77 105.1(17) . . ?
F46 C79 C77 98.7(18) . . ?
F47 C79 F46 122(3) . . ?
F47 C79 F48 106(3) . . ?
F47 C79 C77 108(2) . . ?
F48 C79 F46 117(3) . . ?
F48 C79 C77 103.1(19) . . ?
F52 C80 F53 119(2) . . ?
F52 C80 C77 107(2) . . ?
F53 C80 C77 118.4(18) . . ?
F54 C80 F52 101(2) . . ?
F54 C80 F53 91.9(16) . . ?
F54 C80 C77 118.3(18) . . ?
O6A C77A C78A 95(2) . . ?
O6A C77A C79A 102(3) . . ?
O6A C77A C80A 123(3) . . ?
C78A C77A C79A 110(2) . . ?
C80A C77A C78A 115(2) . . ?
C80A C77A C79A 110(2) . . ?
F49A C78A F50A 109.6(18) . . ?
F49A C78A C77A 106.9(19) . . ?
F50A C78A C77A 105(2) . . ?
F51A C78A F49A 104(2) . . ?
F51A C78A F50A 120(2) . . ?
F51A C78A C77A 111(2) . . ?
F46A C79A F47A 93(3) . . ?
F46A C79A C77A 110(2) . . ?
F47A C79A C77A 117(2) . . ?
F48A C79A F46A 113(2) . . ?
F48A C79A F47A 115(3) . . ?
F48A C79A C77A 108(2) . . ?
F52A C80A C77A 96(2) . . ?
F53A C80A F52A 126(2) . . ?
F53A C80A C77A 108.6(18) . . ?
F54A C80A F52A 113(2) . . ?
F54A C80A F53A 103.3(19) . . ?
F54A C80A C77A 110(2) . . ?
O7 C81 C82 107.2(7) . . ?
O7 C81 C83 110.2(7) . . ?
O7 C81 C84 111.6(7) . . ?
C82 C81 C83 108.7(8) . . ?
C84 C81 C82 108.5(7) . . ?
C84 C81 C83 110.5(8) . . ?
F55 C82 F56 106.7(8) . . ?
F55 C82 C81 110.8(8) . . ?
F56 C82 C81 112.0(8) . . ?
F57 C82 F55 106.9(9) . . ?
F57 C82 F56 107.6(8) . . ?
F57 C82 C81 112.6(8) . . ?
F58 C83 C81 108.7(8) . . ?
F59 C83 F58 107.6(10) . . ?
F59 C83 C81 110.9(8) . . ?
F60 C83 F58 109.2(9) . . ?
F60 C83 F59 110.7(9) . . ?
F60 C83 C81 109.6(9) . . ?
F61 C84 F62 106.1(8) . . ?
F61 C84 F63 106.9(8) . . ?
F61 C84 C81 112.0(7) . . ?
F62 C84 C81 110.6(8) . . ?
F63 C84 F62 107.9(8) . . ?
F63 C84 C81 113.0(8) . . ?
O8 C85 C86 104.4(9) . . ?
O8 C85 C87 113.6(8) . . ?
O8 C85 C88 109.7(8) . . ?
O8 C85 C86A 109.8(9) . . ?
O8 C85 C87A 107.5(8) . . ?
O8 C85 C88A 112.2(9) . . ?
C87 C85 C86 107.5(8) . . ?
C88 C85 C86 108.8(8) . . ?
C88 C85 C87 112.4(9) . . ?
C86A C85 C88A 109.1(8) . . ?
C87A C85 C86A 110.0(8) . . ?
C87A C85 C88A 108.3(8) . . ?
F64 C86 C85 112.3(11) . . ?
F65 C86 F64 104.2(14) . . ?
F65 C86 C85 113.6(13) . . ?
F66 C86 F64 108.9(17) . . ?
F66 C86 F65 101.4(16) . . ?
F66 C86 C85 115.4(15) . . ?
F67 C87 F68 109(2) . . ?
F67 C87 F69 113(2) . . ?
F67 C87 C85 107.2(17) . . ?
F68 C87 C85 103.7(12) . . ?
F69 C87 F68 112.8(18) . . ?
F69 C87 C85 110.0(11) . . ?
F70 C88 C85 106.7(13) . . ?
F71 C88 F70 108.9(12) . . ?
F71 C88 C85 113.5(13) . . ?
F72 C88 F70 113.2(15) . . ?
F72 C88 F71 106.9(13) . . ?
F72 C88 C85 107.7(13) . . ?
F64A C86A F65A 98.7(17) . . ?
F64A C86A F66A 119(2) . . ?
F64A C86A C85 108.9(13) . . ?
F65A C86A F66A 113(2) . . ?
F65A C86A C85 111.9(13) . . ?
F66A C86A C85 105.5(14) . . ?
F67A C87A F68A 112.9(14) . . ?
F67A C87A C85 109.4(11) . . ?
F68A C87A C85 109.5(10) . . ?
F69A C87A F67A 89.8(14) . . ?
F69A C87A F68A 117.2(14) . . ?
F69A C87A C85 116.6(12) . . ?
F70A C88A F72A 101(2) . . ?
F70A C88A C85 110.4(14) . . ?
F71A C88A F70A 111(2) . . ?
F71A C88A F72A 111.8(19) . . ?
F71A C88A C85 112.4(13) . . ?
F72A C88A C85 109.6(15) . . ?
C90 C89 C94 119.1(11) . . ?
C90 C89 C95 121.1(11) . . ?
C94 C89 C95 119.8(12) . . ?
C89 C90 H90 119.9 . . ?
C91 C90 C89 120.2(10) . . ?
C91 C90 H90 119.9 . . ?
C90 C91 H91 119.4 . . ?
C90 C91 C92 121.1(12) . . ?
C92 C91 H91 119.4 . . ?
C91 C92 H92 121.0 . . ?
C93 C92 C91 118.0(12) . . ?
C93 C92 H92 121.0 . . ?
C92 C93 H93 118.8 . . ?
C94 C93 C92 122.3(11) . . ?
C94 C93 H93 118.8 . . ?
C89 C94 H94 120.4 . . ?
C93 C94 C89 119.2(11) . . ?
C93 C94 H94 120.4 . . ?
C89 C95 H95A 109.5 . . ?
C89 C95 H95B 109.5 . . ?
C89 C95 H95C 109.5 . . ?
H95A C95 H95B 109.5 . . ?
H95A C95 H95C 109.5 . . ?
H95B C95 H95C 109.5 . . ?
C97 C96 C101 117.7(10) . . ?
C97 C96 C102 122.0(10) . . ?
C101 C96 C102 120.3(9) . . ?
C96 C97 H97 118.4 . . ?
C96 C97 C98 123.2(12) . . ?
C98 C97 H97 118.4 . . ?
C97 C98 H98 119.9 . . ?
C97 C98 C99 120.1(12) . . ?
C99 C98 H98 119.9 . . ?
C98 C99 H99 120.6 . . ?
C98 C99 C100 118.8(12) . . ?
C100 C99 H99 120.6 . . ?
C99 C100 H100 119.7 . . ?
C99 C100 C101 120.5(11) . . ?
C101 C100 H100 119.7 . . ?
C96 C101 H101 120.2 . . ?
C100 C101 C96 119.7(10) . . ?
C100 C101 H101 120.2 . . ?
C96 C102 H10D 109.5 . . ?
C96 C102 H10E 109.5 . . ?
C96 C102 H10F 109.5 . . ?
H10D C102 H10E 109.5 . . ?
H10D C102 H10F 109.5 . . ?
H10E C102 H10F 109.5 . . ?
C104 C103 C108 114(2) . . ?
C104 C103 C109 118(2) . . ?
C108 C103 C109 127(2) . . ?
C103 C104 H104 115.9 . . ?
C103 C104 C105 128(2) . . ?
C105 C104 H104 115.9 . . ?
C104 C105 H105 119.7 . . ?
C104 C105 C106 121(2) . . ?
C106 C105 H105 119.7 . . ?
C105 C106 H106 121.6 . . ?
C107 C106 C105 117(3) . . ?
C107 C106 H106 121.6 . . ?
C106 C107 H107 120.8 . . ?
C106 C107 C108 118(2) . . ?
C108 C107 H107 120.8 . . ?
C103 C108 C107 121(2) . . ?
C103 C108 H108 119.3 . . ?
C107 C108 H108 119.3 . . ?
C103 C109 H10G 109.5 . . ?
C103 C109 H10H 109.5 . . ?
C103 C109 H10I 109.5 . . ?
H10G C109 H10H 109.5 . . ?
H10G C109 H10I 109.5 . . ?
H10H C109 H10I 109.5 . . ?

loop_
_geom_bond_atom_site_label_1
_geom_bond_atom_site_label_2
_geom_bond_distance
_geom_bond_site_symmetry_2
_geom_bond_publ_flag
Au1 P1 2.3487(18) . ?
Au1 P2 2.3455(18) . ?
Br1 B1 1.971(9) . ?
Br2 B2 1.965(8) . ?
P1 C7 1.895(8) . ?
P1 C11 1.894(8) . ?
P1 B1 1.965(9) . ?
P2 C21 1.876(8) . ?
P2 C25 1.889(8) . ?
P2 B2 1.985(9) . ?
N1 C1 1.515(9) . ?
N1 C4 1.503(9) . ?
N1 B1 1.366(11) . ?
N2 C15 1.508(10) . ?
N2 C18 1.485(11) . ?
N2 B2 1.370(10) . ?
C1 H1 1.0000 . ?
C1 C2 1.515(13) . ?
C1 C3 1.521(12) . ?
C2 H2A 0.9800 . ?
C2 H2B 0.9800 . ?
C2 H2C 0.9800 . ?
C3 H3A 0.9800 . ?
C3 H3B 0.9800 . ?
C3 H3C 0.9800 . ?
C4 H4 1.0000 . ?
C4 C5 1.505(12) . ?
C4 C6 1.520(13) . ?
C5 H5A 0.9800 . ?
C5 H5B 0.9800 . ?
C5 H5C 0.9800 . ?
C6 H6A 0.9800 . ?
C6 H6B 0.9800 . ?
C6 H6C 0.9800 . ?
C7 C8 1.536(10) . ?
C7 C9 1.541(11) . ?
C7 C10 1.529(11) . ?
C8 H8A 0.9800 . ?
C8 H8B 0.9800 . ?
C8 H8C 0.9800 . ?
C9 H9A 0.9800 . ?
C9 H9B 0.9800 . ?
C9 H9C 0.9800 . ?
C10 H10A 0.9800 . ?
C10 H10B 0.9800 . ?
C10 H10C 0.9800 . ?
C11 C12 1.531(10) . ?
C11 C13 1.558(11) . ?
C11 C14 1.530(11) . ?
C12 H12A 0.9800 . ?
C12 H12B 0.9800 . ?
C12 H12C 0.9800 . ?
C13 H13A 0.9800 . ?
C13 H13B 0.9800 . ?
C13 H13C 0.9800 . ?
C14 H14A 0.9800 . ?
C14 H14B 0.9800 . ?
C14 H14C 0.9800 . ?
C15 H15 1.0000 . ?
C15 C16 1.505(12) . ?
C15 C17 1.531(13) . ?
C16 H16A 0.9800 . ?
C16 H16B 0.9800 . ?
C16 H16C 0.9800 . ?
C17 H17A 0.9800 . ?
C17 H17B 0.9800 . ?
C17 H17C 0.9800 . ?
C18 H18 1.0000 . ?
C18 C19 1.549(18) . ?
C18 C20 1.471(18) . ?
C19 H19A 0.9800 . ?
C19 H19B 0.9800 . ?
C19 H19C 0.9800 . ?
C20 H20A 0.9800 . ?
C20 H20B 0.9800 . ?
C20 H20C 0.9800 . ?
C21 C22 1.527(11) . ?
C21 C23 1.524(11) . ?
C21 C24 1.547(10) . ?
C22 H22A 0.9800 . ?
C22 H22B 0.9800 . ?
C22 H22C 0.9800 . ?
C23 H23A 0.9800 . ?
C23 H23B 0.9800 . ?
C23 H23C 0.9800 . ?
C24 H24A 0.9800 . ?
C24 H24B 0.9800 . ?
C24 H24C 0.9800 . ?
C25 C26 1.546(11) . ?
C25 C27 1.541(11) . ?
C25 C28 1.533(12) . ?
C26 H26A 0.9800 . ?
C26 H26B 0.9800 . ?
C26 H26C 0.9800 . ?
C27 H27A 0.9800 . ?
C27 H27B 0.9800 . ?
C27 H27C 0.9800 . ?
C28 H28A 0.9800 . ?
C28 H28B 0.9800 . ?
C28 H28C 0.9800 . ?
Au2 P3 2.3570(18) . ?
Au2 P4 2.3490(18) . ?
Br3 B3 1.971(8) . ?
Br4 B4 1.940(9) . ?
P3 C51 1.878(8) . ?
P3 C55 1.893(8) . ?
P3 B3 1.995(8) . ?
P4 C65 1.883(8) . ?
P4 C69 1.893(8) . ?
P4 B4 2.003(9) . ?
N3 C45 1.510(9) . ?
N3 C48 1.492(9) . ?
N3 B3 1.353(10) . ?
N4 C59 1.510(10) . ?
N4 C62 1.497(10) . ?
N4 B4 1.377(11) . ?
C45 H45 1.0000 . ?
C45 C46 1.532(12) . ?
C45 C47 1.515(11) . ?
C46 H46A 0.9800 . ?
C46 H46B 0.9800 . ?
C46 H46C 0.9800 . ?
C47 H47A 0.9800 . ?
C47 H47B 0.9800 . ?
C47 H47C 0.9800 . ?
C48 H48 1.0000 . ?
C48 C49 1.536(12) . ?
C48 C50 1.518(11) . ?
C49 H49A 0.9800 . ?
C49 H49B 0.9800 . ?
C49 H49C 0.9800 . ?
C50 H50A 0.9800 . ?
C50 H50B 0.9800 . ?
C50 H50C 0.9800 . ?
C51 C52 1.541(10) . ?
C51 C53 1.523(10) . ?
C51 C54 1.548(10) . ?
C52 H52A 0.9800 . ?
C52 H52B 0.9800 . ?
C52 H52C 0.9800 . ?
C53 H53A 0.9800 . ?
C53 H53B 0.9800 . ?
C53 H53C 0.9800 . ?
C54 H54A 0.9800 . ?
C54 H54B 0.9800 . ?
C54 H54C 0.9800 . ?
C55 C56 1.539(12) . ?
C55 C57 1.532(11) . ?
C55 C58 1.542(10) . ?
C56 H56A 0.9800 . ?
C56 H56B 0.9800 . ?
C56 H56C 0.9800 . ?
C57 H57A 0.9800 . ?
C57 H57B 0.9800 . ?
C57 H57C 0.9800 . ?
C58 H58A 0.9800 . ?
C58 H58B 0.9800 . ?
C58 H58C 0.9800 . ?
C59 H59 1.0000 . ?
C59 C60 1.523(13) . ?
C59 C61 1.523(14) . ?
C60 H60A 0.9800 . ?
C60 H60B 0.9800 . ?
C60 H60C 0.9800 . ?
C61 H61A 0.9800 . ?
C61 H61B 0.9800 . ?
C61 H61C 0.9800 . ?
C62 H62 1.0000 . ?
C62 C63 1.523(13) . ?
C62 C64 1.490(14) . ?
C63 H63A 0.9800 . ?
C63 H63B 0.9800 . ?
C63 H63C 0.9800 . ?
C64 H64A 0.9800 . ?
C64 H64B 0.9800 . ?
C64 H64C 0.9800 . ?
C65 C66 1.533(12) . ?
C65 C67 1.550(12) . ?
C65 C68 1.534(11) . ?
C66 H66A 0.9800 . ?
C66 H66B 0.9800 . ?
C66 H66C 0.9800 . ?
C67 H67A 0.9800 . ?
C67 H67B 0.9800 . ?
C67 H67C 0.9800 . ?
C68 H68A 0.9800 . ?
C68 H68B 0.9800 . ?
C68 H68C 0.9800 . ?
C69 C70 1.529(11) . ?
C69 C71 1.550(11) . ?
C69 C72 1.525(13) . ?
C70 H70A 0.9800 . ?
C70 H70B 0.9800 . ?
C70 H70C 0.9800 . ?
C71 H71A 0.9800 . ?
C71 H71B 0.9800 . ?
C71 H71C 0.9800 . ?
C72 H72A 0.9800 . ?
C72 H72B 0.9800 . ?
C72 H72C 0.9800 . ?
Al1 O1 1.707(6) . ?
Al1 O2 1.704(7) . ?
Al1 O3 1.717(7) . ?
Al1 O4 1.731(7) . ?
F1 C30 1.320(13) . ?
F2 C30 1.346(13) . ?
F3 C30 1.381(13) . ?
F4 C31 1.354(14) . ?
F5 C31 1.349(15) . ?
F6 C31 1.349(15) . ?
F7 C32 1.382(15) . ?
F8 C32 1.370(14) . ?
F9 C32 1.306(15) . ?
F10 C34 1.315(16) . ?
F11 C34 1.393(17) . ?
F12 C34 1.301(14) . ?
F13 C35 1.397(17) . ?
F14 C35 1.275(13) . ?
F15 C35 1.260(15) . ?
F16 C36 1.261(14) . ?
F17 C36 1.363(16) . ?
F18 C36 1.330(13) . ?
F19 C38 1.336(14) . ?
F20 C38 1.368(16) . ?
F21 C38 1.318(13) . ?
F22 C39 1.33(3) . ?
F23 C39 1.383(18) . ?
F24 C39 1.39(2) . ?
F25 C40 1.286(16) . ?
F26 C40 1.325(15) . ?
F27 C40 1.357(16) . ?
F28 C42 1.359(11) . ?
F29 C42 1.319(11) . ?
F30 C42 1.320(11) . ?
F31 C43 1.330(14) . ?
F32 C43 1.335(12) . ?
F33 C43 1.308(12) . ?
F34 C44 1.332(13) . ?
F35 C44 1.350(12) . ?
F36 C44 1.306(13) . ?
O1 C29 1.331(10) . ?
O2 C33 1.342(10) . ?
O3 C37 1.337(11) . ?
O4 C41 1.341(10) . ?
C29 C30 1.578(15) . ?
C29 C31 1.531(14) . ?
C29 C32 1.558(15) . ?
C33 C34 1.534(15) . ?
C33 C35 1.525(14) . ?
C33 C36 1.526(14) . ?
C37 C38 1.591(16) . ?
C37 C39 1.490(18) . ?
C37 C40 1.549(17) . ?
C41 C42 1.536(13) . ?
C41 C43 1.555(14) . ?
C41 C44 1.554(14) . ?
Al2 O5 1.722(9) . ?
Al2 O5A 1.718(16) . ?
Al2 O6 1.73(2) . ?
Al2 O6A 1.67(2) . ?
Al2 O7 1.721(6) . ?
Al2 O8 1.724(6) . ?
F37 C74 1.36(3) . ?
F38 C74 1.29(2) . ?
F39 C74 1.376(18) . ?
F40 C75 1.37(3) . ?
F41 C75 1.34(2) . ?
F42 C75 1.37(3) . ?
F43 C76 1.35(3) . ?
F44 C76 1.27(3) . ?
F45 C76 1.32(2) . ?
F37A C74A 1.34(3) . ?
F38A C74A 1.28(3) . ?
F39A C74A 1.39(2) . ?
F40A C75A 1.36(3) . ?
F41A C75A 1.35(3) . ?
F42A C75A 1.37(3) . ?
F43A C76A 1.36(3) . ?
F44A C76A 1.26(3) . ?
F45A C76A 1.32(3) . ?
F46 C79 1.381(18) . ?
F47 C79 1.340(19) . ?
F48 C79 1.372(18) . ?
F49 C78 1.339(17) . ?
F50 C78 1.333(17) . ?
F51 C78 1.379(16) . ?
F52 C80 1.326(18) . ?
F53 C80 1.347(17) . ?
F54 C80 1.322(17) . ?
F46A C79A 1.342(17) . ?
F47A C79A 1.342(18) . ?
F48A C79A 1.320(19) . ?
F49A C78A 1.36(3) . ?
F50A C78A 1.396(17) . ?
F51A C78A 1.306(17) . ?
F52A C80A 1.378(18) . ?
F53A C80A 1.353(16) . ?
F54A C80A 1.318(17) . ?
F55 C82 1.340(11) . ?
F56 C82 1.345(11) . ?
F57 C82 1.309(11) . ?
F58 C83 1.339(12) . ?
F59 C83 1.329(11) . ?
F60 C83 1.315(13) . ?
F61 C84 1.323(11) . ?
F62 C84 1.345(11) . ?
F63 C84 1.325(11) . ?
F64 C86 1.325(16) . ?
F65 C86 1.321(15) . ?
F66 C86 1.302(16) . ?
F67 C87 1.343(17) . ?
F68 C87 1.358(16) . ?
F69 C87 1.346(15) . ?
F70 C88 1.365(16) . ?
F71 C88 1.328(16) . ?
F72 C88 1.274(16) . ?
F64A C86A 1.324(16) . ?
F65A C86A 1.335(17) . ?
F66A C86A 1.377(17) . ?
F67A C87A 1.309(15) . ?
F68A C87A 1.348(15) . ?
F69A C87A 1.299(15) . ?
F70A C88A 1.337(17) . ?
F71A C88A 1.323(16) . ?
F72A C88A 1.338(17) . ?
O5 C73 1.36(2) . ?
O5A C73A 1.30(4) . ?
O6 C77 1.386(17) . ?
O6A C77A 1.378(18) . ?
O7 C81 1.344(9) . ?
O8 C85 1.340(9) . ?
C73 C74 1.53(2) . ?
C73 C75 1.54(3) . ?
C73 C76 1.59(2) . ?
C73A C74A 1.53(3) . ?
C73A C75A 1.54(3) . ?
C73A C76A 1.59(3) . ?
C77 C78 1.563(19) . ?
C77 C79 1.561(19) . ?
C77 C80 1.565(19) . ?
C77A C78A 1.58(4) . ?
C77A C79A 1.60(4) . ?
C77A C80A 1.48(4) . ?
C81 C82 1.550(13) . ?
C81 C83 1.571(13) . ?
C81 C84 1.543(12) . ?
C85 C86 1.590(15) . ?
C85 C87 1.541(15) . ?
C85 C88 1.538(15) . ?
C85 C86A 1.551(15) . ?
C85 C87A 1.548(13) . ?
C85 C88A 1.567(15) . ?
C89 C90 1.373(15) . ?
C89 C94 1.396(14) . ?
C89 C95 1.484(17) . ?
C90 H90 0.9500 . ?
C90 C91 1.365(15) . ?
C91 H91 0.9500 . ?
C91 C92 1.380(16) . ?
C92 H92 0.9500 . ?
C92 C93 1.364(18) . ?
C93 H93 0.9500 . ?
C93 C94 1.357(17) . ?
C94 H94 0.9500 . ?
C95 H95A 0.9800 . ?
C95 H95B 0.9800 . ?
C95 H95C 0.9800 . ?
C96 C97 1.352(14) . ?
C96 C101 1.398(13) . ?
C96 C102 1.479(15) . ?
C97 H97 0.9500 . ?
C97 C98 1.359(17) . ?
C98 H98 0.9500 . ?
C98 C99 1.366(18) . ?
C99 H99 0.9500 . ?
C99 C100 1.386(16) . ?
C100 H100 0.9500 . ?
C100 C101 1.388(15) . ?
C101 H101 0.9500 . ?
C102 H10D 0.9800 . ?
C102 H10E 0.9800 . ?
C102 H10F 0.9800 . ?
C103 C104 1.29(2) . ?
C103 C108 1.35(2) . ?
C103 C109 1.51(3) . ?
C104 H104 0.9500 . ?
C104 C105 1.32(2) . ?
C105 H105 0.9500 . ?
C105 C106 1.37(2) . ?
C106 H106 0.9500 . ?
C106 C107 1.35(2) . ?
C107 H107 0.9500 . ?
C107 C108 1.47(2) . ?
C108 H108 0.9500 . ?
C109 H10G 0.9800 . ?
C109 H10H 0.9800 . ?
C109 H10I 0.9800 . ?
